data_4340956
loop_
_publ_author_name
'Osten, Kimberly M.'
'Aluthge, Dinesh C.'
'Patrick, Brian O.'
'Mehrkhodavandi, Parisa'

_publ_section_title
;
 Probing the role of secondary versus tertiary amine donor ligands for
 indium catalysts in lactide polymerization.
;
_journal_issue 18
_journal_name_full 'Inorganic chemistry'
_journal_page_first 9897
_journal_page_last 9906
_journal_paper_doi 10.1021/ic501529f
_journal_volume 53
_journal_year 2014
_chemical_formula_sum 'C62 H95 Br3 In2 N4 O3'
_chemical_formula_weight 1413.79
_chemical_name_systematic
;
 ?
;
_space_group_IT_number 4
_symmetry_cell_setting monoclinic
_symmetry_space_group_name_Hall 'P 2yb'
_symmetry_space_group_name_H-M 'P 1 21 1'
_atom_sites_solution_hydrogens geom
_atom_sites_solution_primary direct
_atom_sites_solution_secondary difmap
_audit_creation_method SHELXL-97
_cell_angle_alpha 90.00
_cell_angle_beta 91.959(3)
_cell_angle_gamma 90.00
_cell_formula_units_Z 4
_cell_length_a 16.954(2)
_cell_length_b 20.345(3)
_cell_length_c 18.616(2)
_cell_measurement_reflns_used 9089
_cell_measurement_temperature 100(1)
_cell_measurement_theta_max 32.36
_cell_measurement_theta_min 2.56
_cell_volume 6417.4(14)
_computing_structure_refinement 'SHELXL-97 (Sheldrick, 2008)'
_diffrn_ambient_temperature 90.0(1)
_diffrn_measured_fraction_theta_full 0.991
_diffrn_measured_fraction_theta_max 0.991
_diffrn_measurement_device_type 'Bruker APEX DUO'
_diffrn_measurement_method 'area detector'
_diffrn_radiation_monochromator graphite
_diffrn_radiation_source 'fine-focus sealed tube'
_diffrn_radiation_type MoK\a
_diffrn_radiation_wavelength 0.71073
_diffrn_reflns_av_R_equivalents 0.0630
_diffrn_reflns_av_sigmaI/netI 0.1034
_diffrn_reflns_limit_h_max 25
_diffrn_reflns_limit_h_min -25
_diffrn_reflns_limit_k_max 30
_diffrn_reflns_limit_k_min -30
_diffrn_reflns_limit_l_max 28
_diffrn_reflns_limit_l_min -27
_diffrn_reflns_number 82942
_diffrn_reflns_theta_full 32.92
_diffrn_reflns_theta_max 32.92
_diffrn_reflns_theta_min 1.20
_exptl_absorpt_coefficient_mu 2.631
_exptl_absorpt_correction_T_max 0.748
_exptl_absorpt_correction_T_min 0.455
_exptl_absorpt_correction_type multi-scan
_exptl_absorpt_process_details 'TWINABS (Sheldrick, 2008)'
_exptl_crystal_colour white
_exptl_crystal_density_diffrn 1.463
_exptl_crystal_density_method 'not measured'
_exptl_crystal_description Needle
_exptl_crystal_F_000 2888
_exptl_crystal_size_max 0.78
_exptl_crystal_size_mid 0.12
_exptl_crystal_size_min 0.11
_refine_diff_density_max 3.368
_refine_diff_density_min -2.930
_refine_diff_density_rms 0.232
_refine_ls_abs_structure_details 'Flack H D (1983), Acta Cryst. A39, 876-881'
_refine_ls_abs_structure_Flack 0.342(10)
_refine_ls_extinction_method none
_refine_ls_goodness_of_fit_ref 1.041
_refine_ls_hydrogen_treatment mixed
_refine_ls_matrix_type full
_refine_ls_number_parameters 1372
_refine_ls_number_reflns 39410
_refine_ls_number_restraints 1744
_refine_ls_restrained_S_all 1.019
_refine_ls_R_factor_all 0.1209
_refine_ls_R_factor_gt 0.0803
_refine_ls_shift/su_max 0.001
_refine_ls_shift/su_mean 0.000
_refine_ls_structure_factor_coef Fsqd
_refine_ls_weighting_details 'calc w=1/[\s^2^(Fo^2^)+(0.0852P)^2^+62.3481P] where P=(Fo^2^+2Fc^2^)/3'
_refine_ls_weighting_scheme calc
_refine_ls_wR_factor_gt 0.1978
_refine_ls_wR_factor_ref 0.2210
_reflns_number_gt 27754
_reflns_number_total 39410
_reflns_threshold_expression >2\s(I)
_cod_data_source_file ic501529f_si_002.cif
_cod_data_source_block pm120
_cod_depositor_comments 'Adding full bibliography for 4340954--4340957.cif.'
_cod_original_cell_volume 6417.6(14)
_cod_original_sg_symbol_H-M P21
_cod_database_code 4340956

loop_
_symmetry_equiv_pos_as_xyz
'x, y, z'
'-x, y+1/2, -z'

loop_
_atom_site_label
_atom_site_type_symbol
_atom_site_fract_x
_atom_site_fract_y
_atom_site_fract_z
_atom_site_U_iso_or_equiv
_atom_site_adp_type
_atom_site_occupancy
_atom_site_symmetry_multiplicity
_atom_site_calc_flag
_atom_site_refinement_flags
C1 C 0.2453(8) 0.1457(7) 0.0609(7) 0.041(3) Uani 1 1 d U
H1A H 0.2779 0.1108 0.0439 0.061 Uiso 1 1 calc R
H1B H 0.1938 0.1288 0.0702 0.061 Uiso 1 1 calc R
H1C H 0.2686 0.1635 0.1044 0.061 Uiso 1 1 calc R
C2 C 0.3172(6) 0.2290(6) 0.0016(7) 0.040(3) Uani 1 1 d U
H2A H 0.3264 0.2571 0.0424 0.059 Uiso 1 1 calc R
H2B H 0.3189 0.2545 -0.0417 0.059 Uiso 1 1 calc R
H2C H 0.3572 0.1956 0.0011 0.059 Uiso 1 1 calc R
C3 C 0.2079(7) 0.1683(5) -0.0645(6) 0.030(2) Uani 1 1 d U
C4 C 0.1810(6) 0.2228(5) -0.1174(5) 0.0236(19) Uani 1 1 d U
C5 C 0.1354(7) 0.1910(5) -0.1812(5) 0.033(2) Uani 1 1 d U
H5A H 0.0882 0.1699 -0.1642 0.039 Uiso 1 1 calc R
H5B H 0.1192 0.2248 -0.2154 0.039 Uiso 1 1 calc R
C6 C 0.1864(9) 0.1401(6) -0.2186(6) 0.045(3) Uani 1 1 d U
H6A H 0.1547 0.1177 -0.2554 0.053 Uiso 1 1 calc R
H6B H 0.2293 0.1622 -0.2418 0.053 Uiso 1 1 calc R
C7 C 0.2196(9) 0.0903(6) -0.1655(7) 0.047(3) Uani 1 1 d U
H7A H 0.2543 0.0606 -0.1901 0.057 Uiso 1 1 calc R
H7B H 0.1767 0.0646 -0.1468 0.057 Uiso 1 1 calc R
C8 C 0.2659(8) 0.1232(6) -0.1025(7) 0.042(3) Uani 1 1 d U
H8A H 0.2867 0.0901 -0.0694 0.051 Uiso 1 1 calc R
H8B H 0.3097 0.1485 -0.1201 0.051 Uiso 1 1 calc R
C9 C 0.1490(5) 0.3418(5) -0.1122(5) 0.0217(19) Uani 1 1 d U
H9A H 0.1382 0.3421 -0.1637 0.026 Uiso 1 1 calc R
H9B H 0.1127 0.3722 -0.0905 0.026 Uiso 1 1 calc R
C10 C 0.2311(5) 0.3644(5) -0.0973(5) 0.0184(17) Uani 1 1 d U
C11 C 0.2563(5) 0.3770(5) -0.0245(5) 0.0195(18) Uani 1 1 d U
C12 C 0.3322(5) 0.4049(5) -0.0105(5) 0.0216(19) Uani 1 1 d U
C13 C 0.3817(6) 0.4091(5) -0.0673(5) 0.027(2) Uani 1 1 d U
H13 H 0.4328 0.4239 -0.0577 0.032 Uiso 1 1 calc R
C14 C 0.3610(6) 0.3928(5) -0.1384(5) 0.026(2) Uani 1 1 d U
C15 C 0.2822(5) 0.3723(5) -0.1519(5) 0.0211(18) Uani 1 1 d U
H15 H 0.2647 0.3641 -0.1990 0.025 Uiso 1 1 calc R
C16 C 0.4186(6) 0.3971(6) -0.2021(5) 0.032(2) Uani 1 1 d U
C17 C 0.5021(7) 0.4137(8) -0.1760(6) 0.049(4) Uani 1 1 d U
H17A H 0.5350 0.4190 -0.2165 0.073 Uiso 1 1 calc R
H17B H 0.5224 0.3788 -0.1460 0.073 Uiso 1 1 calc R
H17C H 0.5017 0.4538 -0.1489 0.073 Uiso 1 1 calc R
C18 C 0.3893(7) 0.4503(7) -0.2538(6) 0.037(3) Uani 1 1 d U
H18A H 0.4223 0.4514 -0.2947 0.055 Uiso 1 1 calc R
H18B H 0.3912 0.4922 -0.2300 0.055 Uiso 1 1 calc R
H18C H 0.3360 0.4409 -0.2695 0.055 Uiso 1 1 calc R
C19 C 0.4188(7) 0.3306(7) -0.2409(6) 0.043(3) Uani 1 1 d U
H19A H 0.3667 0.3211 -0.2599 0.064 Uiso 1 1 calc R
H19B H 0.4350 0.2968 -0.2076 0.064 Uiso 1 1 calc R
H19C H 0.4548 0.3323 -0.2795 0.064 Uiso 1 1 calc R
C20 C 0.3583(6) 0.4267(6) 0.0660(5) 0.025(2) Uani 1 1 d U
C21 C 0.3601(6) 0.3687(6) 0.1207(5) 0.026(2) Uani 1 1 d U
H21A H 0.3752 0.3848 0.1676 0.039 Uiso 1 1 calc R
H21B H 0.3976 0.3363 0.1061 0.039 Uiso 1 1 calc R
H21C H 0.3086 0.3491 0.1220 0.039 Uiso 1 1 calc R
C22 C 0.3019(7) 0.4789(6) 0.0909(5) 0.028(2) Uani 1 1 d U
H22A H 0.3006 0.5147 0.0572 0.042 Uiso 1 1 calc R
H22B H 0.3193 0.4947 0.1374 0.042 Uiso 1 1 calc R
H22C H 0.2500 0.4605 0.0939 0.042 Uiso 1 1 calc R
C23 C 0.4422(7) 0.4558(6) 0.0690(5) 0.034(3) Uani 1 1 d U
H23A H 0.4429 0.4956 0.0414 0.052 Uiso 1 1 calc R
H23B H 0.4783 0.4247 0.0495 0.052 Uiso 1 1 calc R
H23C H 0.4577 0.4652 0.1180 0.052 Uiso 1 1 calc R
C24 C 0.0244(7) 0.3907(6) 0.0575(8) 0.044(3) Uani 1 1 d U
H24A H 0.0407 0.4138 0.0149 0.053 Uiso 1 1 calc R
H24B H -0.0308 0.4013 0.0634 0.053 Uiso 1 1 calc R
C25 C 0.0666(11) 0.4181(11) 0.1161(10) 0.078(6) Uani 1 1 d U
H25A H 0.0418 0.4061 0.1599 0.117 Uiso 1 1 calc R
H25B H 0.0671 0.4651 0.1116 0.117 Uiso 1 1 calc R
H25C H 0.1198 0.4018 0.1172 0.117 Uiso 1 1 calc R
C26 C -0.1447(7) 0.1276(6) -0.0495(6) 0.032(2) Uani 1 1 d U
H26A H -0.1820 0.0921 -0.0507 0.047 Uiso 1 1 calc R
H26B H -0.0931 0.1109 -0.0373 0.047 Uiso 1 1 calc R
H26C H -0.1444 0.1483 -0.0958 0.047 Uiso 1 1 calc R
C27 C -0.2426(6) 0.2069(6) -0.0204(6) 0.029(2) Uani 1 1 d U
H27A H -0.2345 0.2303 -0.0643 0.043 Uiso 1 1 calc R
H27B H -0.2600 0.2370 0.0155 0.043 Uiso 1 1 calc R
H27C H -0.2819 0.1735 -0.0286 0.043 Uiso 1 1 calc R
C28 C -0.1698(6) 0.1424(6) 0.0766(5) 0.027(2) Uani 1 1 d U
C29 C -0.1762(6) 0.1956(5) 0.1356(5) 0.0242(19) Uani 1 1 d U
C30 C -0.1810(7) 0.1632(6) 0.2108(6) 0.032(2) Uani 1 1 d U
H30A H -0.1312 0.1417 0.2230 0.038 Uiso 1 1 calc R
H30B H -0.1895 0.1969 0.2465 0.038 Uiso 1 1 calc R
C31 C -0.2487(7) 0.1121(6) 0.2128(6) 0.036(2) Uani 1 1 d U
H31A H -0.2487 0.0913 0.2597 0.043 Uiso 1 1 calc R
H31B H -0.2991 0.1340 0.2048 0.043 Uiso 1 1 calc R
C32 C -0.2380(8) 0.0612(6) 0.1560(7) 0.041(3) Uani 1 1 d U
H32A H -0.2811 0.0299 0.1571 0.050 Uiso 1 1 calc R
H32B H -0.1892 0.0376 0.1660 0.050 Uiso 1 1 calc R
C33 C -0.2358(7) 0.0917(6) 0.0816(6) 0.034(2) Uani 1 1 d U
H33A H -0.2860 0.1128 0.0702 0.040 Uiso 1 1 calc R
H33B H -0.2281 0.0574 0.0464 0.040 Uiso 1 1 calc R
C34 C -0.1151(6) 0.3025(5) 0.1721(5) 0.024(2) Uani 1 1 d U
H34A H -0.0692 0.3299 0.1652 0.029 Uiso 1 1 calc R
H34B H -0.1171 0.2927 0.2230 0.029 Uiso 1 1 calc R
C35 C -0.1877(5) 0.3401(5) 0.1495(5) 0.0226(19) Uani 1 1 d U
C36 C -0.2001(5) 0.3604(5) 0.0772(5) 0.0201(18) Uani 1 1 d U
C37 C -0.2664(5) 0.4009(5) 0.0595(5) 0.0219(19) Uani 1 1 d U
C38 C -0.3186(6) 0.4168(5) 0.1144(5) 0.0238(19) Uani 1 1 d U
H38 H -0.3628 0.4420 0.1025 0.029 Uiso 1 1 calc R
C39 C -0.3071(6) 0.3965(6) 0.1857(5) 0.024(2) Uani 1 1 d U
C40 C -0.2405(6) 0.3586(5) 0.2027(5) 0.025(2) Uani 1 1 d U
H40 H -0.2307 0.3453 0.2500 0.030 Uiso 1 1 calc R
C41 C -0.3681(6) 0.4130(6) 0.2411(5) 0.027(2) Uani 1 1 d U
C42 C -0.4386(6) 0.3656(6) 0.2307(6) 0.036(2) Uani 1 1 d U
H42A H -0.4634 0.3726 0.1842 0.054 Uiso 1 1 calc R
H42B H -0.4760 0.3737 0.2673 0.054 Uiso 1 1 calc R
H42C H -0.4202 0.3210 0.2343 0.054 Uiso 1 1 calc R
C43 C -0.3985(7) 0.4838(6) 0.2344(6) 0.037(3) Uani 1 1 d U
H43A H -0.3557 0.5138 0.2435 0.055 Uiso 1 1 calc R
H43B H -0.4386 0.4910 0.2687 0.055 Uiso 1 1 calc R
H43C H -0.4203 0.4908 0.1867 0.055 Uiso 1 1 calc R
C44 C -0.3346(7) 0.4039(7) 0.3190(5) 0.039(3) Uani 1 1 d U
H44A H -0.3263 0.3580 0.3284 0.058 Uiso 1 1 calc R
H44B H -0.3714 0.4212 0.3522 0.058 Uiso 1 1 calc R
H44C H -0.2853 0.4269 0.3246 0.058 Uiso 1 1 calc R
C45 C -0.2782(5) 0.4283(5) -0.0179(5) 0.0222(19) Uani 1 1 d U
C46 C -0.2077(7) 0.4718(7) -0.0348(6) 0.033(3) Uani 1 1 d U
H46A H -0.1604 0.4457 -0.0337 0.050 Uiso 1 1 calc R
H46B H -0.2027 0.5062 0.0004 0.050 Uiso 1 1 calc R
H46C H -0.2156 0.4908 -0.0817 0.050 Uiso 1 1 calc R
C47 C -0.2859(6) 0.3737(6) -0.0742(5) 0.028(2) Uani 1 1 d U
H47A H -0.3007 0.3925 -0.1200 0.042 Uiso 1 1 calc R
H47B H -0.3255 0.3430 -0.0603 0.042 Uiso 1 1 calc R
H47C H -0.2362 0.3514 -0.0775 0.042 Uiso 1 1 calc R
C48 C -0.3532(6) 0.4706(6) -0.0257(6) 0.026(2) Uani 1 1 d U
H48A H -0.3586 0.4867 -0.0741 0.040 Uiso 1 1 calc R
H48B H -0.3492 0.5070 0.0070 0.040 Uiso 1 1 calc R
H48C H -0.3984 0.4445 -0.0149 0.040 Uiso 1 1 calc R
C49 C -0.1316(7) 0.4629(6) 0.4487(5) 0.028(2) Uani 1 1 d U
H49A H -0.1778 0.4888 0.4376 0.042 Uiso 1 1 calc R
H49B H -0.1171 0.4390 0.4066 0.042 Uiso 1 1 calc R
H49C H -0.0890 0.4912 0.4639 0.042 Uiso 1 1 calc R
C50 C -0.2283(5) 0.3871(5) 0.4908(6) 0.0237(19) Uani 1 1 d U
H50A H -0.2484 0.3662 0.5326 0.036 Uiso 1 1 calc R
H50B H -0.2244 0.3554 0.4529 0.036 Uiso 1 1 calc R
H50C H -0.2634 0.4218 0.4755 0.036 Uiso 1 1 calc R
C51 C -0.1419(6) 0.4494(5) 0.5792(5) 0.0232(19) Uani 1 1 d U
C52 C -0.1430(5) 0.3977(4) 0.6393(5) 0.0185(17) Uani 1 1 d U
C53 C -0.1333(7) 0.4295(5) 0.7136(5) 0.028(2) Uani 1 1 d U
H53A H -0.0806 0.4478 0.7192 0.034 Uiso 1 1 calc R
H53B H -0.1391 0.3962 0.7503 0.034 Uiso 1 1 calc R
C54 C -0.1951(7) 0.4847(6) 0.7241(6) 0.038(3) Uani 1 1 d U
H54A H -0.2476 0.4658 0.7240 0.046 Uiso 1 1 calc R
H54B H -0.1851 0.5060 0.7701 0.046 Uiso 1 1 calc R
C55 C -0.1905(7) 0.5356(6) 0.6635(6) 0.034(2) Uani 1 1 d U
H55A H -0.1393 0.5569 0.6656 0.041 Uiso 1 1 calc R
H55B H -0.2307 0.5690 0.6691 0.041 Uiso 1 1 calc R
C56 C -0.2034(6) 0.5007(5) 0.5902(6) 0.027(2) Uani 1 1 d U
H56A H -0.2552 0.4805 0.5880 0.032 Uiso 1 1 calc R
H56B H -0.2015 0.5330 0.5518 0.032 Uiso 1 1 calc R
C57 C -0.0918(5) 0.2850(5) 0.6675(5) 0.0218(18) Uani 1 1 d U
H57A H -0.0904 0.2934 0.7188 0.026 Uiso 1 1 calc R
H57B H -0.0494 0.2548 0.6574 0.026 Uiso 1 1 calc R
C58 C -0.1695(5) 0.2535(4) 0.6462(4) 0.0171(16) Uani 1 1 d U
C59 C -0.1886(5) 0.2349(5) 0.5738(5) 0.0210(18) Uani 1 1 d U
C60 C -0.2579(5) 0.1979(5) 0.5582(5) 0.0173(17) Uani 1 1 d U
C61 C -0.3082(5) 0.1856(5) 0.6152(5) 0.0186(17) Uani 1 1 d U
H61 H -0.3549 0.1630 0.6052 0.022 Uiso 1 1 calc R
C62 C -0.2918(5) 0.2056(5) 0.6858(5) 0.0210(18) Uani 1 1 d U
C63 C -0.2221(5) 0.2393(5) 0.6994(5) 0.0194(17) Uani 1 1 d U
H63 H -0.2100 0.2529 0.7462 0.023 Uiso 1 1 calc R
C64 C -0.3452(5) 0.1888(5) 0.7477(5) 0.0229(19) Uani 1 1 d U
C65 C -0.3580(6) 0.2498(5) 0.7958(5) 0.028(2) Uani 1 1 d U
H65A H -0.3080 0.2645 0.8158 0.042 Uiso 1 1 calc R
H65B H -0.3920 0.2383 0.8340 0.042 Uiso 1 1 calc R
H65C H -0.3818 0.2844 0.7675 0.042 Uiso 1 1 calc R
C66 C -0.4276(6) 0.1654(7) 0.7203(6) 0.038(3) Uani 1 1 d U
H66A H -0.4529 0.1998 0.6928 0.058 Uiso 1 1 calc R
H66B H -0.4591 0.1546 0.7605 0.058 Uiso 1 1 calc R
H66C H -0.4220 0.1272 0.6906 0.058 Uiso 1 1 calc R
C67 C -0.3073(7) 0.1341(5) 0.7930(6) 0.031(2) Uani 1 1 d U
H67A H -0.3031 0.0951 0.7643 0.047 Uiso 1 1 calc R
H67B H -0.3394 0.1251 0.8334 0.047 Uiso 1 1 calc R
H67C H -0.2557 0.1476 0.8099 0.047 Uiso 1 1 calc R
C68 C -0.2743(5) 0.1710(5) 0.4828(5) 0.0224(19) Uani 1 1 d U
C69 C -0.3538(6) 0.1345(6) 0.4764(6) 0.027(2) Uani 1 1 d U
H69A H -0.3559 0.1016 0.5133 0.040 Uiso 1 1 calc R
H69B H -0.3590 0.1138 0.4301 0.040 Uiso 1 1 calc R
H69C H -0.3962 0.1652 0.4818 0.040 Uiso 1 1 calc R
C70 C -0.2087(6) 0.1213(6) 0.4657(6) 0.026(2) Uani 1 1 d U
H70A H -0.1591 0.1439 0.4640 0.039 Uiso 1 1 calc R
H70B H -0.2207 0.1010 0.4201 0.039 Uiso 1 1 calc R
H70C H -0.2057 0.0883 0.5025 0.039 Uiso 1 1 calc R
C71 C -0.2769(6) 0.2250(5) 0.4252(5) 0.0231(19) Uani 1 1 d U
H71A H -0.3098 0.2604 0.4405 0.035 Uiso 1 1 calc R
H71B H -0.2981 0.2073 0.3808 0.035 Uiso 1 1 calc R
H71C H -0.2245 0.2411 0.4183 0.035 Uiso 1 1 calc R
C72 C 0.0385(6) 0.1968(5) 0.5380(6) 0.0238(19) Uani 1 1 d U
H72A H 0.0672 0.1791 0.4981 0.029 Uiso 1 1 calc R
H72B H -0.0164 0.1845 0.5306 0.029 Uiso 1 1 calc R
C73 C 0.0696(7) 0.1649(6) 0.6062(6) 0.034(2) Uani 1 1 d U
H73A H 0.1237 0.1772 0.6148 0.050 Uiso 1 1 calc R
H73B H 0.0659 0.1180 0.6016 0.050 Uiso 1 1 calc R
H73C H 0.0389 0.1791 0.6457 0.050 Uiso 1 1 calc R
C74 C 0.2518(6) 0.4459(6) 0.5804(6) 0.030(2) Uani 1 1 d U
H74A H 0.2997 0.4710 0.5817 0.045 Uiso 1 1 calc R
H74B H 0.2435 0.4276 0.6271 0.045 Uiso 1 1 calc R
H74C H 0.2082 0.4739 0.5668 0.045 Uiso 1 1 calc R
C75 C 0.3329(6) 0.3560(6) 0.5452(7) 0.033(2) Uani 1 1 d U
H75A H 0.3770 0.3849 0.5394 0.050 Uiso 1 1 calc R
H75B H 0.3372 0.3191 0.5135 0.050 Uiso 1 1 calc R
H75C H 0.3325 0.3408 0.5941 0.050 Uiso 1 1 calc R
C76 C 0.2510(6) 0.4187(5) 0.4531(5) 0.027(2) Uani 1 1 d U
C77 C 0.2322(6) 0.3648(5) 0.3982(6) 0.028(2) Uani 1 1 d U
C78 C 0.2171(9) 0.3944(6) 0.3244(6) 0.048(3) Uani 1 1 d U
H78A H 0.1702 0.4217 0.3250 0.058 Uiso 1 1 calc R
H78B H 0.2076 0.3595 0.2898 0.058 Uiso 1 1 calc R
C79 C 0.2875(11) 0.4363(7) 0.3011(7) 0.062(4) Uani 1 1 d U
H79A H 0.3324 0.4079 0.2934 0.075 Uiso 1 1 calc R
H79B H 0.2739 0.4580 0.2560 0.075 Uiso 1 1 calc R
C80 C 0.3101(8) 0.4875(6) 0.3571(7) 0.044(3) Uani 1 1 d U
H80A H 0.2679 0.5195 0.3599 0.053 Uiso 1 1 calc R
H80B H 0.3572 0.5103 0.3428 0.053 Uiso 1 1 calc R
C81 C 0.3254(7) 0.4560(6) 0.4317(6) 0.035(2) Uani 1 1 d U
H81A H 0.3697 0.4260 0.4301 0.042 Uiso 1 1 calc R
H81B H 0.3380 0.4899 0.4669 0.042 Uiso 1 1 calc R
C82 C 0.1666(5) 0.2547(5) 0.3868(5) 0.0212(18) Uani 1 1 d U
H82A H 0.1233 0.2288 0.4045 0.025 Uiso 1 1 calc R
H82B H 0.1596 0.2579 0.3350 0.025 Uiso 1 1 calc R
C83 C 0.2422(5) 0.2202(5) 0.4044(5) 0.0196(18) Uani 1 1 d U
C84 C 0.2652(5) 0.2060(5) 0.4769(5) 0.0177(17) Uani 1 1 d U
C85 C 0.3367(5) 0.1704(5) 0.4898(5) 0.0199(17) Uani 1 1 d U
C86 C 0.3816(5) 0.1552(5) 0.4315(5) 0.0234(19) Uani 1 1 d U
H86 H 0.4290 0.1332 0.4402 0.028 Uiso 1 1 calc R
C87 C 0.3603(5) 0.1710(5) 0.3602(5) 0.0209(17) Uani 1 1 d U
C88 C 0.2898(5) 0.2042(5) 0.3495(5) 0.0206(18) Uani 1 1 d U
H88 H 0.2741 0.2161 0.3029 0.025 Uiso 1 1 calc R
C89 C 0.4132(6) 0.1547(5) 0.2951(5) 0.027(2) Uani 1 1 d U
C90 C 0.3732(8) 0.1008(7) 0.2513(7) 0.046(3) Uani 1 1 d U
H90A H 0.4064 0.0882 0.2129 0.069 Uiso 1 1 calc R
H90B H 0.3237 0.1166 0.2317 0.069 Uiso 1 1 calc R
H90C H 0.3643 0.0636 0.2816 0.069 Uiso 1 1 calc R
C91 C 0.4954(7) 0.1337(8) 0.3194(7) 0.046(3) Uani 1 1 d U
H91A H 0.4929 0.0921 0.3434 0.068 Uiso 1 1 calc R
H91B H 0.5177 0.1660 0.3518 0.068 Uiso 1 1 calc R
H91C H 0.5278 0.1298 0.2783 0.068 Uiso 1 1 calc R
C92 C 0.4196(8) 0.2168(7) 0.2486(6) 0.045(3) Uani 1 1 d U
H92A H 0.4501 0.2072 0.2074 0.067 Uiso 1 1 calc R
H92B H 0.4450 0.2511 0.2764 0.067 Uiso 1 1 calc R
H92C H 0.3678 0.2310 0.2331 0.067 Uiso 1 1 calc R
C93 C 0.3596(5) 0.1460(5) 0.5667(5) 0.0193(17) Uani 1 1 d U
C94 C 0.4377(6) 0.1081(5) 0.5689(6) 0.028(2) Uani 1 1 d U
H94A H 0.4800 0.1374 0.5578 0.043 Uiso 1 1 calc R
H94B H 0.4350 0.0731 0.5342 0.043 Uiso 1 1 calc R
H94C H 0.4471 0.0900 0.6160 0.043 Uiso 1 1 calc R
C95 C 0.3669(6) 0.2015(5) 0.6211(5) 0.025(2) Uani 1 1 d U
H95A H 0.3838 0.1841 0.6670 0.038 Uiso 1 1 calc R
H95B H 0.3166 0.2226 0.6252 0.038 Uiso 1 1 calc R
H95C H 0.4049 0.2329 0.6054 0.038 Uiso 1 1 calc R
C96 C 0.2949(6) 0.0968(6) 0.5894(6) 0.028(2) Uani 1 1 d U
H96A H 0.3047 0.0840 0.6385 0.042 Uiso 1 1 calc R
H96B H 0.2960 0.0586 0.5592 0.042 Uiso 1 1 calc R
H96C H 0.2440 0.1174 0.5845 0.042 Uiso 1 1 calc R
C97 C 0.0758(8) -0.0290(7) 0.7595(7) 0.042(3) Uani 1 1 d DU
H97A H 0.0663 -0.0738 0.7455 0.063 Uiso 1 1 calc R
H97B H 0.0804 -0.0262 0.8109 0.063 Uiso 1 1 calc R
H97C H 0.1238 -0.0139 0.7391 0.063 Uiso 1 1 calc R
C98 C 0.0100(7) 0.0122(6) 0.7333(6) 0.037(3) Uani 1 1 d DU
C99 C -0.0270(6) 0.0021(5) 0.6670(6) 0.034(2) Uani 1 1 d DU
H99 H -0.0113 -0.0338 0.6401 0.041 Uiso 1 1 calc R
C100 C -0.0849(6) 0.0412(5) 0.6389(6) 0.033(2) Uani 1 1 d DU
H100 H -0.1059 0.0327 0.5930 0.039 Uiso 1 1 calc R
C101 C -0.1133(8) 0.0938(5) 0.6776(6) 0.040(3) Uani 1 1 d DU
H101 H -0.1538 0.1203 0.6591 0.047 Uiso 1 1 calc R
C102 C -0.0792(7) 0.1054(6) 0.7444(6) 0.037(3) Uani 1 1 d DU
H102 H -0.0976 0.1405 0.7711 0.044 Uiso 1 1 calc R
C103 C -0.0192(7) 0.0675(6) 0.7735(6) 0.037(3) Uani 1 1 d DU
H103 H 0.0026 0.0772 0.8188 0.044 Uiso 1 1 calc R
C104 C 0.5036(7) 0.3196(6) 0.4249(7) 0.041(3) Uani 1 1 d U
H10A H 0.4789 0.3508 0.3927 0.062 Uiso 1 1 calc R
H10B H 0.4656 0.2872 0.4383 0.062 Uiso 1 1 calc R
H10C H 0.5463 0.2984 0.4015 0.062 Uiso 1 1 calc R
C105 C 0.5354(6) 0.3550(5) 0.4921(6) 0.028(2) Uani 1 1 d U
C106 C 0.5666(7) 0.3180(6) 0.5503(6) 0.035(2) Uani 1 1 d U
H106 H 0.5676 0.2724 0.5469 0.042 Uiso 1 1 calc R
C107 C 0.5957(7) 0.3477(7) 0.6120(6) 0.042(3) Uani 1 1 d U
H107 H 0.6166 0.3225 0.6497 0.050 Uiso 1 1 calc R
C108 C 0.5935(7) 0.4176(7) 0.6177(6) 0.039(3) Uani 1 1 d U
H108 H 0.6121 0.4388 0.6592 0.047 Uiso 1 1 calc R
C109 C 0.5634(7) 0.4523(6) 0.5610(6) 0.035(2) Uani 1 1 d U
H109 H 0.5609 0.4978 0.5641 0.042 Uiso 1 1 calc R
C110 C 0.5360(6) 0.4216(6) 0.4980(6) 0.030(2) Uani 1 1 d U
H110 H 0.5179 0.4471 0.4594 0.036 Uiso 1 1 calc R
C111 C 0.9962(9) 0.0028(7) 0.1512(8) 0.054(4) Uani 1 1 d U
H11A H 0.9442 -0.0129 0.1387 0.080 Uiso 1 1 calc R
H11B H 1.0303 -0.0339 0.1620 0.080 Uiso 1 1 calc R
H11C H 1.0164 0.0271 0.1117 0.080 Uiso 1 1 calc R
C112 C 0.9929(7) 0.0469(6) 0.2164(6) 0.037(2) Uani 1 1 d U
C113 C 1.0280(7) 0.1071(6) 0.2198(6) 0.033(2) Uani 1 1 d U
H113 H 1.0565 0.1220 0.1812 0.039 Uiso 1 1 calc R
C114 C 1.0218(7) 0.1466(6) 0.2805(6) 0.039(3) Uani 1 1 d U
H114 H 1.0474 0.1870 0.2826 0.047 Uiso 1 1 calc R
C115 C 0.9776(7) 0.1259(7) 0.3377(7) 0.040(3) Uani 1 1 d U
H115 H 0.9709 0.1530 0.3773 0.048 Uiso 1 1 calc R
C116 C 0.9439(7) 0.0644(6) 0.3344(7) 0.038(3) Uani 1 1 d U
H116 H 0.9169 0.0490 0.3736 0.046 Uiso 1 1 calc R
C117 C 0.9492(7) 0.0251(6) 0.2744(7) 0.038(2) Uani 1 1 d U
H117 H 0.9241 -0.0156 0.2725 0.045 Uiso 1 1 calc R
C118 C 0.5413(10) 0.0853(9) 1.0980(10) 0.079(6) Uani 1 1 d DU
H11D H 0.4901 0.0652 1.0986 0.119 Uiso 1 1 calc R
H11E H 0.5577 0.0976 1.1460 0.119 Uiso 1 1 calc R
H11F H 0.5785 0.0548 1.0792 0.119 Uiso 1 1 calc R
C119 C 0.5376(7) 0.1431(7) 1.0530(7) 0.054(4) Uani 1 1 d DU
C120 C 0.5118(7) 0.1505(8) 0.9835(6) 0.048(3) Uani 1 1 d DU
H120 H 0.4969 0.1117 0.9603 0.057 Uiso 1 1 calc R
C121 C 0.5045(11) 0.2037(10) 0.9438(9) 0.096(7) Uani 1 1 d DU
H121 H 0.4832 0.2034 0.8972 0.115 Uiso 1 1 calc R
C122 C 0.5311(11) 0.2597(11) 0.9773(10) 0.098(7) Uani 1 1 d DU
H122 H 0.5286 0.2989 0.9517 0.118 Uiso 1 1 calc R
C123 C 0.5615(9) 0.2611(7) 1.0471(8) 0.060(4) Uani 1 1 d DU
H123 H 0.5801 0.3007 1.0661 0.071 Uiso 1 1 calc R
C124 C 0.5652(10) 0.2057(8) 1.0892(9) 0.083(6) Uani 1 1 d DU
H124 H 0.5835 0.2067 1.1368 0.099 Uiso 1 1 calc R
N1 N 0.1347(4) 0.2740(4) -0.0838(4) 0.0226(16) Uani 1 1 d U
H1 H 0.0833 0.2646 -0.0954 0.027 Uiso 1 1 calc R
N2 N 0.2387(5) 0.1976(4) 0.0060(5) 0.0271(18) Uani 1 1 d U
N3 N -0.1056(5) 0.2405(5) 0.1324(5) 0.0257(18) Uani 1 1 d U
H3 H -0.0636 0.2189 0.1529 0.031 Uiso 1 1 calc R
N4 N -0.1674(6) 0.1759(5) 0.0046(5) 0.0283(19) Uani 1 1 d U
N5 N 0.1637(5) 0.3222(4) 0.4186(4) 0.0227(16) Uani 1 1 d U
H5 H 0.1185 0.3419 0.4019 0.027 Uiso 1 1 calc R
N6 N 0.2578(5) 0.3923(4) 0.5276(5) 0.0249(18) Uani 1 1 d U
N7 N -0.0789(4) 0.3477(4) 0.6288(4) 0.0187(15) Uani 1 1 d U
H7 H -0.0333 0.3653 0.6474 0.022 Uiso 1 1 calc R
N8 N -0.1490(5) 0.4149(5) 0.5084(4) 0.0262(19) Uani 1 1 d U
O1 O 0.2079(4) 0.3643(3) 0.0286(3) 0.0168(12) Uani 1 1 d U
O2 O 0.0282(4) 0.3219(4) 0.0419(4) 0.0233(14) Uani 1 1 d U
O3 O -0.1509(4) 0.3437(4) 0.0269(3) 0.0220(15) Uani 1 1 d U
O4 O 0.2211(4) 0.2252(4) 0.5304(3) 0.0193(13) Uani 1 1 d U
O5 O 0.0438(3) 0.2672(4) 0.5359(3) 0.0200(13) Uani 1 1 d U
O6 O -0.1379(4) 0.2478(4) 0.5218(3) 0.0193(13) Uani 1 1 d U
Br1 Br 0.03610(5) 0.16843(5) 0.02772(5) 0.02212(19) Uani 1 1 d U
Br2 Br 0.16259(7) 0.26177(6) 0.17324(5) 0.0317(2) Uani 1 1 d U
Br3 Br -0.07104(5) 0.27980(5) -0.12096(5) 0.0238(2) Uani 1 1 d U
Br4 Br 0.05609(5) 0.42186(5) 0.52395(5) 0.02026(19) Uani 1 1 d U
Br5 Br 0.16251(6) 0.32250(6) 0.67731(5) 0.0270(2) Uani 1 1 d U
Br6 Br -0.05139(5) 0.31402(5) 0.37506(5) 0.02239(19) Uani 1 1 d U
In1 In -0.07528(4) 0.26436(3) 0.01718(3) 0.01956(14) Uani 1 1 d U
In2 In 0.14372(4) 0.27705(3) 0.03777(3) 0.01794(13) Uani 1 1 d U
In3 In -0.05931(3) 0.32593(3) 0.51191(3) 0.01665(13) Uani 1 1 d U
In4 In 0.15712(3) 0.31254(3) 0.54016(3) 0.01657(12) Uani 1 1 d U

loop_
_atom_site_aniso_label
_atom_site_aniso_U_11
_atom_site_aniso_U_22
_atom_site_aniso_U_33
_atom_site_aniso_U_23
_atom_site_aniso_U_13
_atom_site_aniso_U_12
C1 0.039(7) 0.044(7) 0.040(7) -0.010(5) -0.002(5) 0.009(5)
C2 0.016(5) 0.038(6) 0.065(8) -0.005(6) 0.005(5) 0.002(4)
C3 0.034(5) 0.030(5) 0.028(5) -0.005(4) 0.008(4) 0.001(4)
C4 0.023(4) 0.022(4) 0.026(4) -0.008(3) 0.012(3) 0.001(4)
C5 0.047(6) 0.032(5) 0.018(4) 0.005(4) 0.009(4) 0.006(5)
C6 0.077(9) 0.035(6) 0.023(5) -0.009(4) 0.017(5) 0.004(6)
C7 0.067(9) 0.031(6) 0.044(7) -0.011(5) 0.011(6) 0.015(6)
C8 0.050(7) 0.035(6) 0.042(7) -0.002(5) 0.010(5) 0.015(5)
C9 0.020(4) 0.026(5) 0.018(4) 0.008(3) -0.006(3) -0.007(3)
C10 0.017(4) 0.020(4) 0.017(4) -0.004(3) -0.003(3) -0.003(3)
C11 0.021(4) 0.024(5) 0.013(4) -0.003(3) 0.001(3) -0.005(3)
C12 0.016(4) 0.033(5) 0.016(4) -0.004(3) -0.001(3) -0.004(3)
C13 0.019(4) 0.038(6) 0.025(5) 0.004(4) 0.003(3) -0.012(4)
C14 0.020(4) 0.038(6) 0.021(4) 0.001(4) 0.006(3) -0.002(4)
C15 0.020(4) 0.029(5) 0.014(4) 0.000(3) -0.002(3) 0.001(4)
C16 0.027(5) 0.050(7) 0.018(4) 0.000(4) 0.006(4) -0.010(5)
C17 0.028(6) 0.095(11) 0.024(5) -0.001(6) 0.008(4) -0.014(6)
C18 0.029(5) 0.061(8) 0.020(5) 0.004(5) 0.004(4) -0.007(5)
C19 0.036(6) 0.065(8) 0.028(5) -0.004(5) 0.015(4) 0.005(6)
C20 0.023(4) 0.036(6) 0.016(4) 0.001(4) 0.001(3) -0.013(4)
C21 0.027(5) 0.043(6) 0.008(4) 0.002(4) -0.002(3) -0.008(4)
C22 0.036(6) 0.036(6) 0.012(4) -0.004(4) -0.002(3) -0.001(4)
C23 0.034(6) 0.057(8) 0.012(4) -0.003(4) -0.002(4) -0.021(5)
C24 0.023(5) 0.027(6) 0.082(10) -0.017(6) 0.003(6) -0.007(4)
C25 0.057(10) 0.102(15) 0.077(12) -0.039(11) 0.017(9) -0.010(10)
C26 0.036(6) 0.023(5) 0.036(6) -0.001(4) 0.007(5) -0.009(4)
C27 0.017(4) 0.040(6) 0.030(5) 0.002(4) 0.003(4) -0.010(4)
C28 0.032(5) 0.033(5) 0.015(4) 0.002(4) 0.004(3) -0.006(4)
C29 0.025(5) 0.026(5) 0.022(4) 0.004(4) 0.007(3) -0.004(4)
C30 0.035(5) 0.036(6) 0.024(5) 0.005(4) 0.002(4) 0.004(5)
C31 0.037(6) 0.046(6) 0.025(5) 0.007(5) 0.011(4) -0.012(5)
C32 0.039(6) 0.042(7) 0.043(7) 0.013(5) 0.001(5) -0.013(5)
C33 0.029(5) 0.036(6) 0.036(6) 0.002(5) 0.003(4) -0.008(4)
C34 0.028(5) 0.036(6) 0.008(3) -0.003(3) -0.001(3) -0.002(4)
C35 0.019(4) 0.028(5) 0.021(4) -0.001(4) 0.001(3) 0.003(4)
C36 0.022(4) 0.026(5) 0.013(4) -0.005(3) 0.002(3) -0.003(4)
C37 0.018(4) 0.030(5) 0.018(4) -0.003(4) 0.000(3) -0.003(4)
C38 0.017(4) 0.026(5) 0.029(5) -0.001(4) 0.003(3) -0.003(4)
C39 0.022(4) 0.038(6) 0.013(4) -0.004(4) 0.003(3) -0.007(4)
C40 0.028(5) 0.028(5) 0.019(4) -0.002(4) 0.004(3) -0.008(4)
C41 0.023(5) 0.042(6) 0.018(4) -0.009(4) 0.003(3) -0.004(4)
C42 0.027(5) 0.053(7) 0.029(5) -0.003(5) 0.009(4) -0.004(5)
C43 0.039(6) 0.048(7) 0.023(5) -0.010(4) 0.008(4) 0.001(5)
C44 0.030(6) 0.065(8) 0.021(5) -0.008(5) 0.006(4) -0.001(5)
C45 0.018(4) 0.028(5) 0.021(4) -0.002(4) 0.001(3) -0.006(4)
C46 0.031(5) 0.042(7) 0.027(5) 0.008(5) 0.005(4) 0.004(5)
C47 0.023(5) 0.041(6) 0.019(5) -0.001(4) 0.001(3) 0.014(4)
C48 0.022(5) 0.033(6) 0.024(5) -0.006(4) 0.003(3) -0.001(4)
C49 0.035(5) 0.034(6) 0.016(4) 0.007(4) 0.004(4) 0.007(4)
C50 0.015(4) 0.026(5) 0.029(5) 0.006(4) -0.001(3) 0.002(4)
C51 0.023(4) 0.025(5) 0.022(4) -0.004(4) 0.005(3) 0.012(4)
C52 0.018(4) 0.016(4) 0.022(4) -0.004(3) 0.005(3) -0.001(3)
C53 0.035(5) 0.030(5) 0.020(4) -0.008(4) 0.001(4) -0.002(4)
C54 0.036(6) 0.046(7) 0.032(6) -0.011(5) 0.009(4) 0.007(5)
C55 0.039(6) 0.032(5) 0.031(5) -0.007(4) 0.003(4) 0.007(5)
C56 0.021(4) 0.032(5) 0.028(5) -0.002(4) 0.009(4) 0.000(4)
C57 0.023(4) 0.031(5) 0.011(4) 0.003(3) -0.002(3) -0.001(4)
C58 0.024(4) 0.014(4) 0.013(4) 0.000(3) -0.001(3) 0.004(3)
C59 0.017(4) 0.025(5) 0.022(4) -0.001(4) 0.005(3) 0.003(3)
C60 0.024(4) 0.017(4) 0.010(4) 0.000(3) 0.002(3) -0.006(3)
C61 0.014(4) 0.025(5) 0.016(4) 0.001(3) 0.000(3) 0.000(3)
C62 0.019(4) 0.026(5) 0.017(4) -0.001(3) 0.001(3) 0.005(3)
C63 0.021(4) 0.024(5) 0.013(4) 0.002(3) -0.001(3) -0.003(3)
C64 0.018(4) 0.032(5) 0.018(4) 0.008(4) 0.005(3) 0.001(4)
C65 0.027(5) 0.038(5) 0.019(4) -0.001(4) 0.001(3) 0.010(4)
C66 0.017(5) 0.064(8) 0.035(6) 0.007(5) 0.005(4) -0.008(5)
C67 0.036(6) 0.031(5) 0.028(5) 0.004(4) 0.007(4) -0.003(4)
C68 0.019(4) 0.026(5) 0.022(5) -0.003(4) 0.002(3) 0.000(4)
C69 0.024(5) 0.035(6) 0.021(5) -0.005(4) -0.003(3) -0.001(4)
C70 0.026(5) 0.024(5) 0.028(5) -0.004(4) 0.004(4) -0.002(4)
C71 0.020(4) 0.030(5) 0.020(4) -0.002(4) 0.004(3) -0.004(4)
C72 0.019(4) 0.019(4) 0.033(5) -0.009(4) -0.004(4) 0.007(3)
C73 0.031(5) 0.037(6) 0.033(6) 0.004(5) 0.005(4) 0.008(5)
C74 0.023(5) 0.029(5) 0.038(6) 0.007(4) 0.004(4) 0.002(4)
C75 0.013(4) 0.036(6) 0.051(7) 0.010(5) -0.007(4) -0.009(4)
C76 0.029(5) 0.030(5) 0.024(5) 0.003(4) 0.011(4) -0.001(4)
C77 0.033(5) 0.022(4) 0.032(5) 0.006(4) 0.019(4) 0.004(4)
C78 0.082(10) 0.041(6) 0.023(5) 0.006(5) 0.023(6) 0.014(6)
C79 0.110(12) 0.041(7) 0.039(7) 0.011(5) 0.046(7) 0.004(7)
C80 0.049(7) 0.037(6) 0.047(7) 0.010(5) 0.022(6) 0.002(5)
C81 0.029(5) 0.035(6) 0.044(6) 0.011(5) 0.023(5) 0.000(4)
C82 0.023(4) 0.022(5) 0.019(4) -0.001(3) 0.002(3) 0.003(4)
C83 0.017(4) 0.032(5) 0.010(4) -0.002(3) 0.001(3) 0.004(4)
C84 0.017(4) 0.021(4) 0.014(4) -0.001(3) 0.001(3) 0.003(3)
C85 0.017(4) 0.026(5) 0.017(4) 0.003(3) 0.001(3) 0.002(3)
C86 0.018(4) 0.029(5) 0.023(4) 0.000(4) 0.004(3) -0.001(4)
C87 0.016(4) 0.026(5) 0.021(4) 0.002(3) 0.005(3) -0.003(3)
C88 0.019(4) 0.025(5) 0.017(4) 0.002(3) 0.002(3) 0.000(3)
C89 0.025(5) 0.037(5) 0.020(4) -0.007(4) 0.003(3) 0.005(4)
C90 0.039(7) 0.064(9) 0.035(6) -0.021(6) 0.013(5) -0.005(6)
C91 0.025(5) 0.080(10) 0.032(6) 0.001(6) 0.009(4) 0.011(6)
C92 0.045(7) 0.059(8) 0.030(6) 0.015(6) 0.013(5) 0.004(6)
C93 0.017(4) 0.027(5) 0.014(4) 0.002(3) -0.002(3) 0.002(3)
C94 0.024(5) 0.033(6) 0.027(5) -0.004(4) -0.004(4) 0.010(4)
C95 0.022(4) 0.035(6) 0.018(4) -0.002(4) -0.003(3) 0.003(4)
C96 0.023(5) 0.031(5) 0.031(5) -0.001(4) 0.002(4) -0.008(4)
C97 0.048(7) 0.044(7) 0.034(6) -0.007(5) -0.011(5) 0.006(6)
C98 0.049(7) 0.028(5) 0.036(6) 0.006(5) 0.010(5) 0.001(5)
C99 0.033(6) 0.032(5) 0.037(6) 0.000(4) 0.006(4) 0.003(4)
C100 0.033(6) 0.031(5) 0.035(5) 0.004(4) 0.006(4) -0.004(4)
C101 0.045(7) 0.026(5) 0.048(7) 0.006(5) 0.001(5) 0.002(5)
C102 0.040(6) 0.034(6) 0.038(6) -0.008(5) 0.012(5) 0.008(5)
C103 0.042(6) 0.038(6) 0.031(6) 0.000(5) 0.003(5) 0.000(5)
C104 0.031(5) 0.043(7) 0.051(7) 0.000(6) 0.007(5) -0.002(5)
C105 0.022(4) 0.029(5) 0.032(5) 0.001(4) 0.006(4) 0.007(4)
C106 0.039(6) 0.030(6) 0.037(6) 0.008(5) 0.007(4) 0.008(5)
C107 0.041(6) 0.055(7) 0.030(6) 0.015(5) 0.006(5) 0.011(5)
C108 0.037(6) 0.052(7) 0.030(5) -0.004(5) 0.014(4) -0.008(5)
C109 0.034(6) 0.035(6) 0.038(6) 0.000(5) 0.010(5) -0.004(5)
C110 0.030(5) 0.030(5) 0.029(5) 0.007(4) 0.000(4) -0.001(4)
C111 0.053(8) 0.045(8) 0.062(9) -0.014(7) -0.007(7) 0.011(6)
C112 0.037(6) 0.039(6) 0.035(6) 0.010(5) 0.005(5) 0.006(5)
C113 0.031(5) 0.043(6) 0.024(5) 0.014(4) 0.002(4) 0.005(5)
C114 0.044(7) 0.049(7) 0.026(5) 0.001(5) -0.004(4) -0.011(5)
C115 0.031(6) 0.053(7) 0.036(6) 0.013(5) 0.001(4) 0.008(5)
C116 0.040(6) 0.037(6) 0.038(6) 0.013(5) 0.008(5) 0.000(5)
C117 0.034(6) 0.035(6) 0.044(6) 0.009(5) 0.005(5) 0.001(5)
C118 0.054(10) 0.096(14) 0.090(13) 0.016(11) 0.026(9) 0.008(9)
C119 0.023(6) 0.085(11) 0.055(8) 0.021(7) 0.021(5) 0.020(6)
C120 0.023(5) 0.089(11) 0.032(6) 0.003(6) 0.008(4) 0.018(6)
C121 0.063(11) 0.151(18) 0.077(12) 0.032(12) 0.041(9) 0.023(12)
C122 0.065(11) 0.148(18) 0.084(13) -0.027(13) 0.039(10) -0.001(12)
C123 0.059(8) 0.050(8) 0.072(9) -0.019(8) 0.040(7) -0.017(7)
C124 0.069(11) 0.076(11) 0.107(13) -0.002(10) 0.059(10) 0.006(9)
N1 0.019(3) 0.030(4) 0.018(3) -0.005(3) -0.002(3) -0.014(3)
N2 0.028(4) 0.023(4) 0.030(4) -0.003(3) 0.001(3) 0.000(3)
N3 0.021(4) 0.032(5) 0.025(4) 0.006(3) 0.002(3) 0.003(3)
N4 0.043(5) 0.026(5) 0.016(4) 0.000(3) -0.002(3) 0.002(4)
N5 0.028(4) 0.014(4) 0.026(4) -0.003(3) 0.007(3) 0.007(3)
N6 0.022(4) 0.018(4) 0.035(5) 0.012(3) 0.012(3) 0.004(3)
N7 0.017(3) 0.021(4) 0.018(3) -0.003(3) 0.008(3) -0.008(3)
N8 0.023(4) 0.043(5) 0.014(4) -0.007(4) 0.015(3) -0.004(4)
O1 0.023(3) 0.015(3) 0.012(3) 0.004(2) 0.001(2) -0.006(2)
O2 0.020(3) 0.025(4) 0.026(3) 0.000(3) -0.001(2) 0.005(3)
O3 0.019(3) 0.036(4) 0.011(3) -0.001(3) 0.005(2) 0.003(3)
O4 0.018(3) 0.029(4) 0.011(3) 0.003(3) 0.007(2) 0.002(3)
O5 0.018(3) 0.018(3) 0.023(3) 0.003(3) -0.005(2) -0.001(2)
O6 0.020(3) 0.026(4) 0.013(3) 0.001(2) 0.002(2) -0.006(3)
Br1 0.0217(4) 0.0239(5) 0.0210(4) 0.0002(3) 0.0036(3) -0.0019(4)
Br2 0.0418(6) 0.0400(6) 0.0130(4) 0.0032(4) -0.0015(3) -0.0137(5)
Br3 0.0224(4) 0.0349(6) 0.0140(4) 0.0005(4) 0.0009(3) 0.0003(4)
Br4 0.0181(4) 0.0214(5) 0.0215(4) -0.0011(3) 0.0040(3) 0.0000(3)
Br5 0.0349(5) 0.0336(6) 0.0126(4) -0.0007(4) 0.0017(3) -0.0051(4)
Br6 0.0263(4) 0.0276(5) 0.0133(4) -0.0009(4) 0.0014(3) 0.0001(4)
In1 0.0167(3) 0.0288(4) 0.0132(3) -0.0011(2) 0.00106(19) 0.0000(2)
In2 0.0183(3) 0.0226(3) 0.0131(3) -0.0006(2) 0.00298(19) -0.0021(2)
In3 0.0153(3) 0.0211(3) 0.0136(3) -0.0003(2) 0.00234(19) -0.0007(2)
In4 0.0160(3) 0.0209(3) 0.0130(3) -0.0002(2) 0.00266(18) 0.0010(2)

loop_
_atom_type_symbol
_atom_type_description
_atom_type_scat_dispersion_real
_atom_type_scat_dispersion_imag
_atom_type_scat_source
C C 0.0033 0.0016 'International Tables Vol C Tables 4.2.6.8 and 6.1.1.4'
H H 0.0000 0.0000 'International Tables Vol C Tables 4.2.6.8 and 6.1.1.4'
N N 0.0061 0.0033 'International Tables Vol C Tables 4.2.6.8 and 6.1.1.4'
O O 0.0106 0.0060 'International Tables Vol C Tables 4.2.6.8 and 6.1.1.4'
Br Br -0.2901 2.4595 'International Tables Vol C Tables 4.2.6.8 and 6.1.1.4'
In In -0.7276 1.3100 'International Tables Vol C Tables 4.2.6.8 and 6.1.1.4'

loop_
_geom_angle_atom_site_label_1
_geom_angle_atom_site_label_2
_geom_angle_atom_site_label_3
_geom_angle
N2 C1 H1A 109.5
N2 C1 H1B 109.5
H1A C1 H1B 109.5
N2 C1 H1C 109.5
H1A C1 H1C 109.5
H1B C1 H1C 109.5
N2 C2 H2A 109.5
N2 C2 H2B 109.5
H2A C2 H2B 109.5
N2 C2 H2C 109.5
H2A C2 H2C 109.5
H2B C2 H2C 109.5
N2 C3 C8 115.2(9)
N2 C3 C4 110.8(8)
C8 C3 C4 108.4(8)
N1 C4 C5 111.6(8)
N1 C4 C3 113.1(8)
C5 C4 C3 108.8(8)
C6 C5 C4 111.0(10)
C6 C5 H5A 109.4
C4 C5 H5A 109.4
C6 C5 H5B 109.4
C4 C5 H5B 109.4
H5A C5 H5B 108.0
C7 C6 C5 111.1(9)
C7 C6 H6A 109.4
C5 C6 H6A 109.4
C7 C6 H6B 109.4
C5 C6 H6B 109.4
H6A C6 H6B 108.0
C6 C7 C8 112.2(10)
C6 C7 H7A 109.2
C8 C7 H7A 109.2
C6 C7 H7B 109.2
C8 C7 H7B 109.2
H7A C7 H7B 107.9
C3 C8 C7 107.0(10)
C3 C8 H8A 110.3
C7 C8 H8A 110.3
C3 C8 H8B 110.3
C7 C8 H8B 110.3
H8A C8 H8B 108.6
C10 C9 N1 112.4(8)
C10 C9 H9A 109.1
N1 C9 H9A 109.1
C10 C9 H9B 109.1
N1 C9 H9B 109.1
H9A C9 H9B 107.9
C15 C10 C11 120.4(8)
C15 C10 C9 120.8(8)
C11 C10 C9 118.8(8)
O1 C11 C12 121.2(8)
O1 C11 C10 119.8(8)
C12 C11 C10 119.0(8)
C13 C12 C11 117.1(9)
C13 C12 C20 122.0(8)
C11 C12 C20 120.9(8)
C12 C13 C14 125.0(9)
C12 C13 H13 117.5
C14 C13 H13 117.5
C13 C14 C15 116.3(8)
C13 C14 C16 124.2(9)
C15 C14 C16 119.5(9)
C10 C15 C14 121.4(8)
C10 C15 H15 119.3
C14 C15 H15 119.3
C17 C16 C18 108.9(10)
C17 C16 C19 109.2(11)
C18 C16 C19 109.6(9)
C17 C16 C14 111.7(8)
C18 C16 C14 108.8(9)
C19 C16 C14 108.6(9)
C16 C17 H17A 109.5
C16 C17 H17B 109.5
H17A C17 H17B 109.5
C16 C17 H17C 109.5
H17A C17 H17C 109.5
H17B C17 H17C 109.5
C16 C18 H18A 109.5
C16 C18 H18B 109.5
H18A C18 H18B 109.5
C16 C18 H18C 109.5
H18A C18 H18C 109.5
H18B C18 H18C 109.5
C16 C19 H19A 109.5
C16 C19 H19B 109.5
H19A C19 H19B 109.5
C16 C19 H19C 109.5
H19A C19 H19C 109.5
H19B C19 H19C 109.5
C22 C20 C23 108.2(9)
C22 C20 C12 108.7(8)
C23 C20 C12 112.3(8)
C22 C20 C21 109.3(8)
C23 C20 C21 105.7(8)
C12 C20 C21 112.5(9)
C20 C21 H21A 109.5
C20 C21 H21B 109.5
H21A C21 H21B 109.5
C20 C21 H21C 109.5
H21A C21 H21C 109.5
H21B C21 H21C 109.5
C20 C22 H22A 109.5
C20 C22 H22B 109.5
H22A C22 H22B 109.5
C20 C22 H22C 109.5
H22A C22 H22C 109.5
H22B C22 H22C 109.5
C20 C23 H23A 109.5
C20 C23 H23B 109.5
H23A C23 H23B 109.5
C20 C23 H23C 109.5
H23A C23 H23C 109.5
H23B C23 H23C 109.5
C25 C24 O2 121.4(14)
C25 C24 H24A 107.0
O2 C24 H24A 107.0
C25 C24 H24B 107.0
O2 C24 H24B 107.0
H24A C24 H24B 106.7
C24 C25 H25A 109.5
C24 C25 H25B 109.5
H25A C25 H25B 109.5
C24 C25 H25C 109.5
H25A C25 H25C 109.5
H25B C25 H25C 109.5
N4 C26 H26A 109.5
N4 C26 H26B 109.5
H26A C26 H26B 109.5
N4 C26 H26C 109.5
H26A C26 H26C 109.5
H26B C26 H26C 109.5
N4 C27 H27A 109.5
N4 C27 H27B 109.5
H27A C27 H27B 109.5
N4 C27 H27C 109.5
H27A C27 H27C 109.5
H27B C27 H27C 109.5
N4 C28 C33 113.7(9)
N4 C28 C29 108.6(9)
C33 C28 C29 111.1(8)
N3 C29 C28 108.7(8)
N3 C29 C30 111.0(8)
C28 C29 C30 110.4(9)
C31 C30 C29 111.6(9)
C31 C30 H30A 109.3
C29 C30 H30A 109.3
C31 C30 H30B 109.3
C29 C30 H30B 109.3
H30A C30 H30B 108.0
C32 C31 C30 109.8(9)
C32 C31 H31A 109.7
C30 C31 H31A 109.7
C32 C31 H31B 109.7
C30 C31 H31B 109.7
H31A C31 H31B 108.2
C31 C32 C33 111.7(10)
C31 C32 H32A 109.3
C33 C32 H32A 109.3
C31 C32 H32B 109.3
C33 C32 H32B 109.3
H32A C32 H32B 107.9
C32 C33 C28 111.9(10)
C32 C33 H33A 109.2
C28 C33 H33A 109.2
C32 C33 H33B 109.2
C28 C33 H33B 109.2
H33A C33 H33B 107.9
N3 C34 C35 113.5(8)
N3 C34 H34A 108.9
C35 C34 H34A 108.9
N3 C34 H34B 108.9
C35 C34 H34B 108.9
H34A C34 H34B 107.7
C40 C35 C36 120.9(9)
C40 C35 C34 118.3(9)
C36 C35 C34 120.7(8)
O3 C36 C35 121.5(9)
O3 C36 C37 119.9(8)
C35 C36 C37 118.6(8)
C38 C37 C36 118.3(9)
C38 C37 C45 121.8(9)
C36 C37 C45 119.8(8)
C39 C38 C37 123.4(9)
C39 C38 H38 118.3
C37 C38 H38 118.3
C40 C39 C38 117.6(9)
C40 C39 C41 122.2(9)
C38 C39 C41 120.1(9)
C39 C40 C35 121.1(9)
C39 C40 H40 119.4
C35 C40 H40 119.4
C39 C41 C43 112.8(9)
C39 C41 C42 108.6(8)
C43 C41 C42 108.6(9)
C39 C41 C44 111.8(9)
C43 C41 C44 107.4(9)
C42 C41 C44 107.5(9)
C41 C42 H42A 109.5
C41 C42 H42B 109.5
H42A C42 H42B 109.5
C41 C42 H42C 109.5
H42A C42 H42C 109.5
H42B C42 H42C 109.5
C41 C43 H43A 109.5
C41 C43 H43B 109.5
H43A C43 H43B 109.5
C41 C43 H43C 109.5
H43A C43 H43C 109.5
H43B C43 H43C 109.5
C41 C44 H44A 109.5
C41 C44 H44B 109.5
H44A C44 H44B 109.5
C41 C44 H44C 109.5
H44A C44 H44C 109.5
H44B C44 H44C 109.5
C47 C45 C46 109.2(8)
C47 C45 C48 106.9(8)
C46 C45 C48 107.8(9)
C47 C45 C37 112.4(9)
C46 C45 C37 108.8(8)
C48 C45 C37 111.6(8)
C45 C46 H46A 109.5
C45 C46 H46B 109.5
H46A C46 H46B 109.5
C45 C46 H46C 109.5
H46A C46 H46C 109.5
H46B C46 H46C 109.5
C45 C47 H47A 109.5
C45 C47 H47B 109.5
H47A C47 H47B 109.5
C45 C47 H47C 109.5
H47A C47 H47C 109.5
H47B C47 H47C 109.5
C45 C48 H48A 109.5
C45 C48 H48B 109.5
H48A C48 H48B 109.5
C45 C48 H48C 109.5
H48A C48 H48C 109.5
H48B C48 H48C 109.5
N8 C49 H49A 109.5
N8 C49 H49B 109.5
H49A C49 H49B 109.5
N8 C49 H49C 109.5
H49A C49 H49C 109.5
H49B C49 H49C 109.5
N8 C50 H50A 109.5
N8 C50 H50B 109.5
H50A C50 H50B 109.5
N8 C50 H50C 109.5
H50A C50 H50C 109.5
H50B C50 H50C 109.5
N8 C51 C56 114.4(8)
N8 C51 C52 108.6(8)
C56 C51 C52 110.6(8)
N7 C52 C53 110.3(8)
N7 C52 C51 109.9(7)
C53 C52 C51 111.4(8)
C52 C53 C54 111.5(9)
C52 C53 H53A 109.3
C54 C53 H53A 109.3
C52 C53 H53B 109.3
C54 C53 H53B 109.3
H53A C53 H53B 108.0
C55 C54 C53 110.2(9)
C55 C54 H54A 109.6
C53 C54 H54A 109.6
C55 C54 H54B 109.6
C53 C54 H54B 109.6
H54A C54 H54B 108.1
C54 C55 C56 109.3(9)
C54 C55 H55A 109.8
C56 C55 H55A 109.8
C54 C55 H55B 109.8
C56 C55 H55B 109.8
H55A C55 H55B 108.3
C51 C56 C55 111.3(9)
C51 C56 H56A 109.4
C55 C56 H56A 109.4
C51 C56 H56B 109.4
C55 C56 H56B 109.4
H56A C56 H56B 108.0
N7 C57 C58 112.4(7)
N7 C57 H57A 109.1
C58 C57 H57A 109.1
N7 C57 H57B 109.1
C58 C57 H57B 109.1
H57A C57 H57B 107.9
C63 C58 C59 119.3(8)
C63 C58 C57 118.6(8)
C59 C58 C57 122.0(8)
O6 C59 C60 120.1(8)
O6 C59 C58 120.0(8)
C60 C59 C58 119.7(8)
C61 C60 C59 117.3(8)
C61 C60 C68 122.3(8)
C59 C60 C68 120.3(8)
C62 C61 C60 123.6(9)
C62 C61 H61 118.2
C60 C61 H61 118.2
C63 C62 C61 117.3(8)
C63 C62 C64 119.9(8)
C61 C62 C64 122.8(9)
C62 C63 C58 122.6(8)
C62 C63 H63 118.7
C58 C63 H63 118.7
C67 C64 C62 109.4(8)
C67 C64 C66 108.4(9)
C62 C64 C66 111.9(8)
C67 C64 C65 109.2(8)
C62 C64 C65 110.8(8)
C66 C64 C65 107.1(8)
C64 C65 H65A 109.5
C64 C65 H65B 109.5
H65A C65 H65B 109.5
C64 C65 H65C 109.5
H65A C65 H65C 109.5
H65B C65 H65C 109.5
C64 C66 H66A 109.5
C64 C66 H66B 109.5
H66A C66 H66B 109.5
C64 C66 H66C 109.5
H66A C66 H66C 109.5
H66B C66 H66C 109.5
C64 C67 H67A 109.5
C64 C67 H67B 109.5
H67A C67 H67B 109.5
C64 C67 H67C 109.5
H67A C67 H67C 109.5
H67B C67 H67C 109.5
C60 C68 C71 112.7(9)
C60 C68 C69 112.1(8)
C71 C68 C69 106.6(8)
C60 C68 C70 108.4(8)
C71 C68 C70 109.2(8)
C69 C68 C70 107.7(9)
C68 C69 H69A 109.5
C68 C69 H69B 109.5
H69A C69 H69B 109.5
C68 C69 H69C 109.5
H69A C69 H69C 109.5
H69B C69 H69C 109.5
C68 C70 H70A 109.5
C68 C70 H70B 109.5
H70A C70 H70B 109.5
C68 C70 H70C 109.5
H70A C70 H70C 109.5
H70B C70 H70C 109.5
C68 C71 H71A 109.5
C68 C71 H71B 109.5
H71A C71 H71B 109.5
C68 C71 H71C 109.5
H71A C71 H71C 109.5
H71B C71 H71C 109.5
O5 C72 C73 115.6(9)
O5 C72 H72A 108.4
C73 C72 H72A 108.4
O5 C72 H72B 108.4
C73 C72 H72B 108.4
H72A C72 H72B 107.4
C72 C73 H73A 109.5
C72 C73 H73B 109.5
H73A C73 H73B 109.5
C72 C73 H73C 109.5
H73A C73 H73C 109.5
H73B C73 H73C 109.5
N6 C74 H74A 109.5
N6 C74 H74B 109.5
H74A C74 H74B 109.5
N6 C74 H74C 109.5
H74A C74 H74C 109.5
H74B C74 H74C 109.5
N6 C75 H75A 109.5
N6 C75 H75B 109.5
H75A C75 H75B 109.5
N6 C75 H75C 109.5
H75A C75 H75C 109.5
H75B C75 H75C 109.5
N6 C76 C77 111.9(8)
N6 C76 C81 112.5(9)
C77 C76 C81 109.7(8)
N5 C77 C78 110.5(10)
N5 C77 C76 112.9(7)
C78 C77 C76 110.3(9)
C77 C78 C79 111.5(13)
C77 C78 H78A 109.3
C79 C78 H78A 109.3
C77 C78 H78B 109.3
C79 C78 H78B 109.3
H78A C78 H78B 108.0
C80 C79 C78 111.5(10)
C80 C79 H79A 109.3
C78 C79 H79A 109.3
C80 C79 H79B 109.3
C78 C79 H79B 109.3
H79A C79 H79B 108.0
C79 C80 C81 111.4(10)
C79 C80 H80A 109.3
C81 C80 H80A 109.3
C79 C80 H80B 109.3
C81 C80 H80B 109.3
H80A C80 H80B 108.0
C76 C81 C80 108.9(10)
C76 C81 H81A 109.9
C80 C81 H81A 109.9
C76 C81 H81B 109.9
C80 C81 H81B 109.9
H81A C81 H81B 108.3
C83 C82 N5 112.6(8)
C83 C82 H82A 109.1
N5 C82 H82A 109.1
C83 C82 H82B 109.1
N5 C82 H82B 109.1
H82A C82 H82B 107.8
C88 C83 C84 120.9(8)
C88 C83 C82 118.3(8)
C84 C83 C82 120.7(8)
O4 C84 C83 120.7(8)
O4 C84 C85 121.5(8)
C83 C84 C85 117.8(8)
C86 C85 C84 118.0(9)
C86 C85 C93 121.7(8)
C84 C85 C93 120.2(8)
C85 C86 C87 124.2(9)
C85 C86 H86 117.9
C87 C86 H86 117.9
C88 C87 C86 116.2(8)
C88 C87 C89 120.5(8)
C86 C87 C89 123.3(8)
C83 C88 C87 122.7(9)
C83 C88 H88 118.7
C87 C88 H88 118.7
C90 C89 C91 110.3(10)
C90 C89 C92 109.3(10)
C91 C89 C92 108.5(10)
C90 C89 C87 108.2(8)
C91 C89 C87 112.0(8)
C92 C89 C87 108.4(9)
C89 C90 H90A 109.5
C89 C90 H90B 109.5
H90A C90 H90B 109.5
C89 C90 H90C 109.5
H90A C90 H90C 109.5
H90B C90 H90C 109.5
C89 C91 H91A 109.5
C89 C91 H91B 109.5
H91A C91 H91B 109.5
C89 C91 H91C 109.5
H91A C91 H91C 109.5
H91B C91 H91C 109.5
C89 C92 H92A 109.5
C89 C92 H92B 109.5
H92A C92 H92B 109.5
C89 C92 H92C 109.5
H92A C92 H92C 109.5
H92B C92 H92C 109.5
C95 C93 C94 107.8(8)
C95 C93 C85 112.8(8)
C94 C93 C85 112.0(8)
C95 C93 C96 109.9(8)
C94 C93 C96 106.7(9)
C85 C93 C96 107.5(8)
C93 C94 H94A 109.5
C93 C94 H94B 109.5
H94A C94 H94B 109.5
C93 C94 H94C 109.5
H94A C94 H94C 109.5
H94B C94 H94C 109.5
C93 C95 H95A 109.5
C93 C95 H95B 109.5
H95A C95 H95B 109.5
C93 C95 H95C 109.5
H95A C95 H95C 109.5
H95B C95 H95C 109.5
C93 C96 H96A 109.5
C93 C96 H96B 109.5
H96A C96 H96B 109.5
C93 C96 H96C 109.5
H96A C96 H96C 109.5
H96B C96 H96C 109.5
C98 C97 H97A 109.5
C98 C97 H97B 109.5
H97A C97 H97B 109.5
C98 C97 H97C 109.5
H97A C97 H97C 109.5
H97B C97 H97C 109.5
C99 C98 C103 115.2(10)
C99 C98 C97 122.0(11)
C103 C98 C97 122.7(10)
C100 C99 C98 124.0(10)
C100 C99 H99 118.0
C98 C99 H99 118.0
C99 C100 C101 120.8(11)
C99 C100 H100 119.6
C101 C100 H100 119.6
C102 C101 C100 117.5(11)
C102 C101 H101 121.3
C100 C101 H101 121.3
C101 C102 C103 122.9(11)
C101 C102 H102 118.6
C103 C102 H102 118.6
C102 C103 C98 119.6(10)
C102 C103 H103 120.2
C98 C103 H103 120.2
C105 C104 H10A 109.5
C105 C104 H10B 109.5
H10A C104 H10B 109.5
C105 C104 H10C 109.5
H10A C104 H10C 109.5
H10B C104 H10C 109.5
C110 C105 C106 118.0(11)
C110 C105 C104 122.6(10)
C106 C105 C104 119.4(11)
C107 C106 C105 121.4(12)
C107 C106 H106 119.3
C105 C106 H106 119.3
C106 C107 C108 119.5(11)
C106 C107 H107 120.3
C108 C107 H107 120.3
C109 C108 C107 118.1(12)
C109 C108 H108 121.0
C107 C108 H108 121.0
C108 C109 C110 121.9(12)
C108 C109 H109 119.1
C110 C109 H109 119.1
C105 C110 C109 121.1(11)
C105 C110 H110 119.5
C109 C110 H110 119.5
C112 C111 H11A 109.5
C112 C111 H11B 109.5
H11A C111 H11B 109.5
C112 C111 H11C 109.5
H11A C111 H11C 109.5
H11B C111 H11C 109.5
C113 C112 C117 119.4(11)
C113 C112 C111 122.9(11)
C117 C112 C111 117.7(12)
C112 C113 C114 120.7(10)
C112 C113 H113 119.6
C114 C113 H113 119.6
C115 C114 C113 120.4(12)
C115 C114 H114 119.8
C113 C114 H114 119.8
C116 C115 C114 118.3(12)
C116 C115 H115 120.8
C114 C115 H115 120.8
C115 C116 C117 121.8(11)
C115 C116 H116 119.1
C117 C116 H116 119.1
C116 C117 C112 119.3(12)
C116 C117 H117 120.4
C112 C117 H117 120.4
C119 C118 H11D 109.5
C119 C118 H11E 109.5
H11D C118 H11E 109.5
C119 C118 H11F 109.5
H11D C118 H11F 109.5
H11E C118 H11F 109.5
C120 C119 C118 130.4(15)
C120 C119 C124 114.6(13)
C118 C119 C124 115.0(13)
C121 C120 C119 130.3(16)
C121 C120 H120 114.9
C119 C120 H120 114.9
C120 C121 C122 114.1(17)
C120 C121 H121 123.0
C122 C121 H121 123.0
C121 C122 C123 123.5(18)
C121 C122 H122 118.2
C123 C122 H122 118.2
C124 C123 C122 121.8(15)
C124 C123 H123 119.1
C122 C123 H123 119.1
C123 C124 C119 115.6(14)
C123 C124 H124 122.2
C119 C124 H124 122.2
C4 N1 C9 114.2(7)
C4 N1 In2 115.4(6)
C9 N1 In2 108.7(5)
C4 N1 H1 105.9
C9 N1 H1 105.9
In2 N1 H1 105.9
C1 N2 C2 107.5(9)
C1 N2 C3 109.5(9)
C2 N2 C3 113.8(9)
C1 N2 In2 110.7(7)
C2 N2 In2 109.9(7)
C3 N2 In2 105.5(6)
C34 N3 C29 113.4(8)
C34 N3 In1 108.9(6)
C29 N3 In1 111.8(6)
C34 N3 H3 107.5
C29 N3 H3 107.5
In1 N3 H3 107.5
C26 N4 C27 108.1(9)
C26 N4 C28 108.9(9)
C27 N4 C28 115.1(8)
C26 N4 In1 112.7(7)
C27 N4 In1 105.2(6)
C28 N4 In1 107.0(6)
C82 N5 C77 113.1(7)
C82 N5 In4 108.5(6)
C77 N5 In4 111.3(6)
C82 N5 H5 107.9
C77 N5 H5 107.9
In4 N5 H5 107.9
C74 N6 C76 110.4(8)
C74 N6 C75 107.2(9)
C76 N6 C75 114.8(8)
C74 N6 In4 112.0(6)
C76 N6 In4 107.8(6)
C75 N6 In4 104.5(6)
C57 N7 C52 113.5(7)
C57 N7 In3 109.2(5)
C52 N7 In3 112.8(6)
C57 N7 H7 107.0
C52 N7 H7 107.0
In3 N7 H7 107.0
C50 N8 C51 114.7(7)
C50 N8 C49 106.3(8)
C51 N8 C49 109.5(9)
C50 N8 In3 107.0(7)
C51 N8 In3 107.6(6)
C49 N8 In3 111.9(6)
C11 O1 In2 124.1(6)
C24 O2 In1 122.3(6)
C24 O2 In2 117.8(6)
In1 O2 In2 119.8(3)
C36 O3 In1 132.0(6)
C84 O4 In4 128.5(6)
C72 O5 In4 119.3(5)
C72 O5 In3 120.6(5)
In4 O5 In3 119.5(3)
C59 O6 In3 129.7(6)
In1 Br1 In2 83.70(4)
In3 Br4 In4 82.96(3)
O3 In1 O2 93.4(3)
O3 In1 N3 85.6(3)
O2 In1 N3 97.1(3)
O3 In1 N4 101.0(3)
O2 In1 N4 163.5(3)
N3 In1 N4 76.3(3)
O3 In1 Br3 91.72(17)
O2 In1 Br3 95.55(18)
N3 In1 Br3 167.2(2)
N4 In1 Br3 92.0(2)
O3 In1 Br1 169.41(19)
O2 In1 Br1 79.35(19)
N3 In1 Br1 87.6(2)
N4 In1 Br1 85.2(2)
Br3 In1 Br1 96.65(4)
O1 In2 O2 96.9(3)
O1 In2 N1 87.7(3)
O2 In2 N1 91.0(3)
O1 In2 N2 101.4(3)
O2 In2 N2 156.8(3)
N1 In2 N2 75.8(3)
O1 In2 Br2 97.82(17)
O2 In2 Br2 95.69(18)
N1 In2 Br2 170.8(2)
N2 In2 Br2 95.7(2)
O1 In2 Br1 168.54(18)
O2 In2 Br1 75.7(2)
N1 In2 Br1 83.8(2)
N2 In2 Br1 83.9(2)
Br2 In2 Br1 91.64(4)
O6 In3 O5 94.3(3)
O6 In3 N7 87.1(3)
O5 In3 N7 93.1(3)
O6 In3 N8 100.0(3)
O5 In3 N8 161.5(3)
N7 In3 N8 76.2(3)
O6 In3 Br6 94.07(17)
O5 In3 Br6 94.82(17)
N7 In3 Br6 171.9(2)
N8 In3 Br6 95.74(19)
O6 In3 Br4 169.15(18)
O5 In3 Br4 78.93(18)
N7 In3 Br4 84.88(19)
N8 In3 Br4 85.1(2)
Br6 In3 Br4 94.94(3)
O4 In4 O5 95.6(3)
O4 In4 N5 86.8(3)
O5 In4 N5 94.3(3)
O4 In4 N6 101.3(3)
O5 In4 N6 160.7(3)
N5 In4 N6 77.5(3)
O4 In4 Br5 98.80(17)
O5 In4 Br5 94.17(17)
N5 In4 Br5 169.4(2)
N6 In4 Br5 92.5(2)
O4 In4 Br4 167.40(18)
O5 In4 Br4 78.11(19)
N5 In4 Br4 82.8(2)
N6 In4 Br4 83.5(2)
Br5 In4 Br4 92.59(4)

loop_
_geom_bond_atom_site_label_1
_geom_bond_atom_site_label_2
_geom_bond_distance
C1 N2 1.472(16)
C1 H1A 0.9600
C1 H1B 0.9600
C1 H1C 0.9600
C2 N2 1.481(14)
C2 H2A 0.9600
C2 H2B 0.9600
C2 H2C 0.9600
C3 N2 1.518(14)
C3 C8 1.536(15)
C3 C4 1.541(15)
C4 N1 1.458(12)
C4 C5 1.537(15)
C5 C6 1.533(15)
C5 H5A 0.9700
C5 H5B 0.9700
C6 C7 1.510(18)
C6 H6A 0.9700
C6 H6B 0.9700
C7 C8 1.542(19)
C7 H7A 0.9700
C7 H7B 0.9700
C8 H8A 0.9700
C8 H8B 0.9700
C9 C10 1.483(12)
C9 N1 1.500(13)
C9 H9A 0.9700
C9 H9B 0.9700
C10 C15 1.368(12)
C10 C11 1.430(12)
C11 O1 1.331(10)
C11 C12 1.422(13)
C12 C13 1.375(13)
C12 C20 1.543(13)
C13 C14 1.397(14)
C13 H13 0.9300
C14 C15 1.414(13)
C14 C16 1.563(13)
C15 H15 0.9300
C16 C17 1.519(16)
C16 C18 1.521(16)
C16 C19 1.534(17)
C17 H17A 0.9600
C17 H17B 0.9600
C17 H17C 0.9600
C18 H18A 0.9600
C18 H18B 0.9600
C18 H18C 0.9600
C19 H19A 0.9600
C19 H19B 0.9600
C19 H19C 0.9600
C20 C22 1.511(16)
C20 C23 1.540(14)
C20 C21 1.559(14)
C21 H21A 0.9600
C21 H21B 0.9600
C21 H21C 0.9600
C22 H22A 0.9600
C22 H22B 0.9600
C22 H22C 0.9600
C23 H23A 0.9600
C23 H23B 0.9600
C23 H23C 0.9600
C24 C25 1.40(2)
C24 O2 1.431(14)
C24 H24A 0.9700
C24 H24B 0.9700
C25 H25A 0.9600
C25 H25B 0.9600
C25 H25C 0.9600
C26 N4 1.467(14)
C26 H26A 0.9600
C26 H26B 0.9600
C26 H26C 0.9600
C27 N4 1.483(14)
C27 H27A 0.9600
C27 H27B 0.9600
C27 H27C 0.9600
C28 N4 1.505(13)
C28 C33 1.526(15)
C28 C29 1.549(14)
C29 N3 1.509(13)
C29 C30 1.553(14)
C30 C31 1.550(16)
C30 H30A 0.9700
C30 H30B 0.9700
C31 C32 1.496(18)
C31 H31A 0.9700
C31 H31B 0.9700
C32 C33 1.519(16)
C32 H32A 0.9700
C32 H32B 0.9700
C33 H33A 0.9700
C33 H33B 0.9700
C34 N3 1.474(13)
C34 C35 1.498(14)
C34 H34A 0.9700
C34 H34B 0.9700
C35 C40 1.408(13)
C35 C36 1.416(13)
C36 O3 1.321(10)
C36 C37 1.424(14)
C37 C38 1.410(13)
C37 C45 1.552(14)
C38 C39 1.398(14)
C38 H38 0.9300
C39 C40 1.395(15)
C39 C41 1.522(13)
C40 H40 0.9300
C41 C43 1.533(17)
C41 C42 1.542(15)
C41 C44 1.551(15)
C42 H42A 0.9600
C42 H42B 0.9600
C42 H42C 0.9600
C43 H43A 0.9600
C43 H43B 0.9600
C43 H43C 0.9600
C44 H44A 0.9600
C44 H44B 0.9600
C44 H44C 0.9600
C45 C47 1.528(15)
C45 C46 1.529(15)
C45 C48 1.538(15)
C46 H46A 0.9600
C46 H46B 0.9600
C46 H46C 0.9600
C47 H47A 0.9600
C47 H47B 0.9600
C47 H47C 0.9600
C48 H48A 0.9600
C48 H48B 0.9600
C48 H48C 0.9600
C49 N8 1.516(13)
C49 H49A 0.9600
C49 H49B 0.9600
C49 H49C 0.9600
C50 N8 1.485(13)
C50 H50A 0.9600
C50 H50B 0.9600
C50 H50C 0.9600
C51 N8 1.494(13)
C51 C56 1.495(13)
C51 C52 1.536(14)
C52 N7 1.507(12)
C52 C53 1.530(13)
C53 C54 1.553(16)
C53 H53A 0.9700
C53 H53B 0.9700
C54 C55 1.535(17)
C54 H54A 0.9700
C54 H54B 0.9700
C55 C56 1.547(15)
C55 H55A 0.9700
C55 H55B 0.9700
C56 H56A 0.9700
C56 H56B 0.9700
C57 N7 1.483(12)
C57 C58 1.506(13)
C57 H57A 0.9700
C57 H57B 0.9700
C58 C63 1.386(12)
C58 C59 1.425(13)
C59 O6 1.343(11)
C59 C60 1.417(13)
C60 C61 1.406(12)
C60 C68 1.522(13)
C61 C62 1.396(13)
C61 H61 0.9300
C62 C63 1.382(13)
C62 C64 1.528(12)
C63 H63 0.9300
C64 C67 1.525(14)
C64 C66 1.546(14)
C64 C65 1.550(14)
C65 H65A 0.9600
C65 H65B 0.9600
C65 H65C 0.9600
C66 H66A 0.9600
C66 H66B 0.9600
C66 H66C 0.9600
C67 H67A 0.9600
C67 H67B 0.9600
C67 H67C 0.9600
C68 C71 1.536(15)
C68 C69 1.541(14)
C68 C70 1.542(14)
C69 H69A 0.9600
C69 H69B 0.9600
C69 H69C 0.9600
C70 H70A 0.9600
C70 H70B 0.9600
C70 H70C 0.9600
C71 H71A 0.9600
C71 H71B 0.9600
C71 H71C 0.9600
C72 O5 1.435(12)
C72 C73 1.505(15)
C72 H72A 0.9700
C72 H72B 0.9700
C73 H73A 0.9600
C73 H73B 0.9600
C73 H73C 0.9600
C74 N6 1.474(14)
C74 H74A 0.9600
C74 H74B 0.9600
C74 H74C 0.9600
C75 N6 1.499(13)
C75 H75A 0.9600
C75 H75B 0.9600
C75 H75C 0.9600
C76 N6 1.489(13)
C76 C77 1.525(15)
C76 C81 1.535(14)
C77 N5 1.509(13)
C77 C78 1.513(15)
C78 C79 1.54(2)
C78 H78A 0.9700
C78 H78B 0.9700
C79 C80 1.51(2)
C79 H79A 0.9700
C79 H79B 0.9700
C80 C81 1.543(17)
C80 H80A 0.9700
C80 H80B 0.9700
C81 H81A 0.9700
C81 H81B 0.9700
C82 C83 1.488(13)
C82 N5 1.498(12)
C82 H82A 0.9700
C82 H82B 0.9700
C83 C88 1.363(12)
C83 C84 1.422(12)
C84 O4 1.324(10)
C84 C85 1.425(13)
C85 C86 1.382(13)
C85 C93 1.552(13)
C86 C87 1.401(13)
C86 H86 0.9300
C87 C88 1.382(13)
C87 C89 1.566(13)
C88 H88 0.9300
C89 C90 1.512(16)
C89 C91 1.512(15)
C89 C92 1.538(16)
C90 H90A 0.9600
C90 H90B 0.9600
C90 H90C 0.9600
C91 H91A 0.9600
C91 H91B 0.9600
C91 H91C 0.9600
C92 H92A 0.9600
C92 H92B 0.9600
C92 H92C 0.9600
C93 C95 1.520(14)
C93 C94 1.532(13)
C93 C96 1.554(14)
C94 H94A 0.9600
C94 H94B 0.9600
C94 H94C 0.9600
C95 H95A 0.9600
C95 H95B 0.9600
C95 H95C 0.9600
C96 H96A 0.9600
C96 H96B 0.9600
C96 H96C 0.9600
C97 C98 1.466(15)
C97 H97A 0.9600
C97 H97B 0.9600
C97 H97C 0.9600
C98 C99 1.379(15)
C98 C103 1.447(14)
C99 C100 1.355(14)
C99 H99 0.9300
C100 C101 1.386(15)
C100 H100 0.9300
C101 C102 1.373(15)
C101 H101 0.9300
C102 C103 1.375(15)
C102 H102 0.9300
C103 H103 0.9300
C104 C105 1.526(16)
C104 H10A 0.9600
C104 H10B 0.9600
C104 H10C 0.9600
C105 C110 1.359(15)
C105 C106 1.408(15)
C106 C107 1.375(18)
C106 H106 0.9300
C107 C108 1.426(19)
C107 H107 0.9300
C108 C109 1.356(18)
C108 H108 0.9300
C109 C110 1.392(17)
C109 H109 0.9300
C110 H110 0.9300
C111 C112 1.513(18)
C111 H11A 0.9600
C111 H11B 0.9600
C111 H11C 0.9600
C112 C113 1.362(17)
C112 C117 1.402(16)
C113 C114 1.392(16)
C113 H113 0.9300
C114 C115 1.389(16)
C114 H114 0.9300
C115 C116 1.375(18)
C115 H115 0.9300
C116 C117 1.379(17)
C116 H116 0.9300
C117 H117 0.9300
C118 C119 1.442(17)
C118 H11D 0.9600
C118 H11E 0.9600
C118 H11F 0.9600
C119 C120 1.361(15)
C119 C124 1.508(18)
C120 C121 1.315(18)
C120 H120 0.9300
C121 C122 1.37(2)
C121 H121 0.9300
C122 C123 1.382(19)
C122 H122 0.9300
C123 C124 1.373(18)
C123 H123 0.9300
C124 H124 0.9300
N1 In2 2.264(7)
N1 H1 0.9100
N2 In2 2.370(9)
N3 In1 2.274(8)
N3 H3 0.9100
N4 In1 2.389(10)
N5 In4 2.279(8)
N5 H5 0.9100
N6 In4 2.371(8)
N7 In3 2.257(7)
N7 H7 0.9100
N8 In3 2.364(10)
O1 In2 2.093(6)
O2 In1 2.145(7)
O2 In2 2.164(6)
O3 In1 2.073(7)
O4 In4 2.094(7)
O5 In4 2.131(6)
O5 In3 2.152(6)
O6 In3 2.086(7)
Br1 In1 2.7181(12)
Br1 In2 2.8679(12)
Br2 In2 2.5504(12)
Br3 In1 2.5943(11)
Br4 In3 2.7673(11)
Br4 In4 2.8171(12)
Br5 In4 2.5596(11)
Br6 In3 2.5671(11)

loop_
_geom_torsion_atom_site_label_1
_geom_torsion_atom_site_label_2
_geom_torsion_atom_site_label_3
_geom_torsion_atom_site_label_4
_geom_torsion
N2 C3 C4 N1 -44.2(11)
C8 C3 C4 N1 -171.6(9)
N2 C3 C4 C5 -168.7(8)
C8 C3 C4 C5 63.9(11)
N1 C4 C5 C6 176.8(8)
C3 C4 C5 C6 -57.8(11)
C4 C5 C6 C7 53.4(14)
C5 C6 C7 C8 -55.1(16)
N2 C3 C8 C7 171.3(10)
C4 C3 C8 C7 -63.9(12)
C6 C7 C8 C3 60.2(14)
N1 C9 C10 C15 111.5(10)
N1 C9 C10 C11 -67.8(12)
C15 C10 C11 O1 -174.9(9)
C9 C10 C11 O1 4.4(14)
C15 C10 C11 C12 6.9(15)
C9 C10 C11 C12 -173.8(9)
O1 C11 C12 C13 172.5(9)
C10 C11 C12 C13 -9.4(15)
O1 C11 C12 C20 -5.2(15)
C10 C11 C12 C20 173.0(9)
C11 C12 C13 C14 5.1(17)
C20 C12 C13 C14 -177.2(11)
C12 C13 C14 C15 1.9(17)
C12 C13 C14 C16 -179.2(11)
C11 C10 C15 C14 0.4(16)
C9 C10 C15 C14 -178.9(10)
C13 C14 C15 C10 -4.7(16)
C16 C14 C15 C10 176.3(10)
C13 C14 C16 C17 6.5(17)
C15 C14 C16 C17 -174.7(11)
C13 C14 C16 C18 -113.8(12)
C15 C14 C16 C18 65.0(13)
C13 C14 C16 C19 127.0(12)
C15 C14 C16 C19 -54.2(13)
C13 C12 C20 C22 122.4(11)
C11 C12 C20 C22 -60.0(13)
C13 C12 C20 C23 2.8(15)
C11 C12 C20 C23 -179.7(10)
C13 C12 C20 C21 -116.3(11)
C11 C12 C20 C21 61.2(13)
N4 C28 C29 N3 -59.4(11)
C33 C28 C29 N3 174.9(9)
N4 C28 C29 C30 178.6(8)
C33 C28 C29 C30 52.8(12)
N3 C29 C30 C31 -174.8(9)
C28 C29 C30 C31 -54.2(12)
C29 C30 C31 C32 56.7(13)
C30 C31 C32 C33 -58.1(14)
C31 C32 C33 C28 58.2(14)
N4 C28 C33 C32 -177.7(10)
C29 C28 C33 C32 -54.8(13)
N3 C34 C35 C40 126.1(10)
N3 C34 C35 C36 -58.1(13)
C40 C35 C36 O3 179.6(9)
C34 C35 C36 O3 3.9(15)
C40 C35 C36 C37 1.1(15)
C34 C35 C36 C37 -174.6(9)
O3 C36 C37 C38 179.0(9)
C35 C36 C37 C38 -2.6(14)
O3 C36 C37 C45 -3.1(14)
C35 C36 C37 C45 175.4(9)
C36 C37 C38 C39 2.1(15)
C45 C37 C38 C39 -175.8(10)
C37 C38 C39 C40 0.0(16)
C37 C38 C39 C41 -177.2(10)
C38 C39 C40 C35 -1.5(15)
C41 C39 C40 C35 175.5(10)
C36 C35 C40 C39 1.0(16)
C34 C35 C40 C39 176.8(10)
C40 C39 C41 C43 140.1(11)
C38 C39 C41 C43 -42.9(13)
C40 C39 C41 C42 -99.4(12)
C38 C39 C41 C42 77.6(13)
C40 C39 C41 C44 19.0(15)
C38 C39 C41 C44 -164.0(10)
C38 C37 C45 C47 -122.4(10)
C36 C37 C45 C47 59.7(12)
C38 C37 C45 C46 116.6(11)
C36 C37 C45 C46 -61.3(13)
C38 C37 C45 C48 -2.2(13)
C36 C37 C45 C48 179.9(9)
N8 C51 C52 N7 55.6(10)
C56 C51 C52 N7 -178.0(8)
N8 C51 C52 C53 178.1(7)
C56 C51 C52 C53 -55.5(11)
N7 C52 C53 C54 176.1(8)
C51 C52 C53 C54 53.8(11)
C52 C53 C54 C55 -55.2(12)
C53 C54 C55 C56 57.1(12)
N8 C51 C56 C55 -178.2(9)
C52 C51 C56 C55 58.7(11)
C54 C55 C56 C51 -60.1(12)
N7 C57 C58 C63 -123.9(9)
N7 C57 C58 C59 59.3(12)
C63 C58 C59 O6 -179.3(9)
C57 C58 C59 O6 -2.5(14)
C63 C58 C59 C60 -4.9(14)
C57 C58 C59 C60 171.9(9)
O6 C59 C60 C61 179.4(9)
C58 C59 C60 C61 5.0(14)
O6 C59 C60 C68 1.5(14)
C58 C59 C60 C68 -172.9(9)
C59 C60 C61 C62 -2.7(15)
C68 C60 C61 C62 175.2(10)
C60 C61 C62 C63 0.1(15)
C60 C61 C62 C64 -176.8(9)
C61 C62 C63 C58 0.1(15)
C64 C62 C63 C58 177.1(9)
C59 C58 C63 C62 2.3(15)
C57 C58 C63 C62 -174.6(9)
C63 C62 C64 C67 -72.5(12)
C61 C62 C64 C67 104.3(11)
C63 C62 C64 C66 167.3(10)
C61 C62 C64 C66 -15.8(14)
C63 C62 C64 C65 47.9(12)
C61 C62 C64 C65 -135.3(10)
C61 C60 C68 C71 124.7(10)
C59 C60 C68 C71 -57.5(12)
C61 C60 C68 C69 4.4(14)
C59 C60 C68 C69 -177.9(9)
C61 C60 C68 C70 -114.3(10)
C59 C60 C68 C70 63.4(12)
N6 C76 C77 N5 49.8(11)
C81 C76 C77 N5 175.3(9)
N6 C76 C77 C78 173.9(9)
C81 C76 C77 C78 -60.6(12)
N5 C77 C78 C79 -178.0(9)
C76 C77 C78 C79 56.5(12)
C77 C78 C79 C80 -53.4(16)
C78 C79 C80 C81 54.1(16)
N6 C76 C81 C80 -174.3(9)
C77 C76 C81 C80 60.5(12)
C79 C80 C81 C76 -57.7(14)
N5 C82 C83 C88 -116.4(10)
N5 C82 C83 C84 61.9(12)
C88 C83 C84 O4 176.0(9)
C82 C83 C84 O4 -2.3(15)
C88 C83 C84 C85 -4.5(15)
C82 C83 C84 C85 177.3(9)
O4 C84 C85 C86 -176.6(9)
C83 C84 C85 C86 3.8(14)
O4 C84 C85 C93 7.2(15)
C83 C84 C85 C93 -172.4(9)
C84 C85 C86 C87 -2.0(15)
C93 C85 C86 C87 174.2(9)
C85 C86 C87 C88 0.5(15)
C85 C86 C87 C89 178.5(9)
C84 C83 C88 C87 3.1(16)
C82 C83 C88 C87 -178.6(9)
C86 C87 C88 C83 -1.0(15)
C89 C87 C88 C83 -179.1(10)
C88 C87 C89 C90 -72.1(13)
C86 C87 C89 C90 109.9(11)
C88 C87 C89 C91 166.0(11)
C86 C87 C89 C91 -12.0(15)
C88 C87 C89 C92 46.3(13)
C86 C87 C89 C92 -131.6(11)
C86 C85 C93 C95 125.1(10)
C84 C85 C93 C95 -58.9(12)
C86 C85 C93 C94 3.2(14)
C84 C85 C93 C94 179.3(9)
C86 C85 C93 C96 -113.6(10)
C84 C85 C93 C96 62.5(12)
C103 C98 C99 C100 2.0(17)
C97 C98 C99 C100 -176.0(12)
C98 C99 C100 C101 -2.7(18)
C99 C100 C101 C102 1.5(17)
C100 C101 C102 C103 0.1(19)
C101 C102 C103 C98 -0.6(19)
C99 C98 C103 C102 -0.4(17)
C97 C98 C103 C102 177.6(13)
C110 C105 C106 C107 1.2(16)
C104 C105 C106 C107 -179.8(10)
C105 C106 C107 C108 0.7(17)
C106 C107 C108 C109 -0.9(17)
C107 C108 C109 C110 -0.8(17)
C106 C105 C110 C109 -2.9(16)
C104 C105 C110 C109 178.1(10)
C108 C109 C110 C105 2.8(17)
C117 C112 C113 C114 0.8(17)
C111 C112 C113 C114 178.6(12)
C112 C113 C114 C115 -1.9(18)
C113 C114 C115 C116 3.4(18)
C114 C115 C116 C117 -3.9(18)
C115 C116 C117 C112 2.8(19)
C113 C112 C117 C116 -1.2(18)
C111 C112 C117 C116 -179.1(12)
C118 C119 C120 C121 175.9(16)
C124 C119 C120 C121 -3(2)
C119 C120 C121 C122 4(2)
C120 C121 C122 C123 -1(3)
C121 C122 C123 C124 -2(3)
C122 C123 C124 C119 3(2)
C120 C119 C124 C123 -0.8(18)
C118 C119 C124 C123 -179.7(13)
C5 C4 N1 C9 -93.1(9)
C3 C4 N1 C9 143.9(8)
C5 C4 N1 In2 139.8(7)
C3 C4 N1 In2 16.8(10)
C10 C9 N1 C4 -64.0(10)
C10 C9 N1 In2 66.5(9)
C8 C3 N2 C1 -70.3(12)
C4 C3 N2 C1 166.1(9)
C8 C3 N2 C2 50.0(13)
C4 C3 N2 C2 -73.6(11)
C8 C3 N2 In2 170.6(8)
C4 C3 N2 In2 47.0(9)
C35 C34 N3 C29 -54.9(11)
C35 C34 N3 In1 70.2(9)
C28 C29 N3 C34 164.8(8)
C30 C29 N3 C34 -73.6(10)
C28 C29 N3 In1 41.2(9)
C30 C29 N3 In1 162.9(7)
C33 C28 N4 C26 -67.6(12)
C29 C28 N4 C26 168.2(8)
C33 C28 N4 C27 53.9(13)
C29 C28 N4 C27 -70.2(11)
C33 C28 N4 In1 170.4(8)
C29 C28 N4 In1 46.2(9)
C83 C82 N5 C77 54.8(11)
C83 C82 N5 In4 -69.2(8)
C78 C77 N5 C82 81.8(10)
C76 C77 N5 C82 -154.2(8)
C78 C77 N5 In4 -155.8(7)
C76 C77 N5 In4 -31.8(10)
C77 C76 N6 C74 -162.9(8)
C81 C76 N6 C74 73.2(11)
C77 C76 N6 C75 75.8(11)
C81 C76 N6 C75 -48.2(12)
C77 C76 N6 In4 -40.2(9)
C81 C76 N6 In4 -164.2(7)
C58 C57 N7 C52 57.3(10)
C58 C57 N7 In3 -69.4(8)
C53 C52 N7 C57 76.6(9)
C51 C52 N7 C57 -160.2(7)
C53 C52 N7 In3 -158.6(6)
C51 C52 N7 In3 -35.3(8)
C56 C51 N8 C50 -52.2(12)
C52 C51 N8 C50 71.9(10)
C56 C51 N8 C49 67.1(11)
C52 C51 N8 C49 -168.7(8)
C56 C51 N8 In3 -171.1(7)
C52 C51 N8 In3 -46.9(8)
C12 C11 O1 In2 -135.2(8)
C10 C11 O1 In2 46.6(12)
C25 C24 O2 In1 133.7(12)
C25 C24 O2 In2 -49.9(16)
C35 C36 O3 In1 26.7(14)
C37 C36 O3 In1 -154.9(7)
C83 C84 O4 In4 -37.5(13)
C85 C84 O4 In4 142.9(8)
C73 C72 O5 In4 64.0(10)
C73 C72 O5 In3 -125.7(7)
C60 C59 O6 In3 153.1(7)
C58 C59 O6 In3 -32.5(13)
C36 O3 In1 O2 -105.7(8)
C36 O3 In1 N3 -8.8(8)
C36 O3 In1 N4 66.3(8)
C36 O3 In1 Br3 158.7(8)
C36 O3 In1 Br1 -59.1(16)
C24 O2 In1 O3 0.2(9)
In2 O2 In1 O3 -176.2(3)
C24 O2 In1 N3 -85.8(9)
In2 O2 In1 N3 97.8(4)
C24 O2 In1 N4 -151.0(11)
In2 O2 In1 N4 32.6(11)
C24 O2 In1 Br3 92.3(9)
In2 O2 In1 Br3 -84.1(3)
C24 O2 In1 Br1 -172.0(9)
In2 O2 In1 Br1 11.6(3)
C34 N3 In1 O3 -35.9(6)
C29 N3 In1 O3 90.2(7)
C34 N3 In1 O2 57.0(6)
C29 N3 In1 O2 -176.9(6)
C34 N3 In1 N4 -138.4(6)
C29 N3 In1 N4 -12.3(6)
C34 N3 In1 Br3 -114.4(10)
C29 N3 In1 Br3 11.7(15)
C34 N3 In1 Br1 136.0(6)
C29 N3 In1 Br1 -98.0(6)
C26 N4 In1 O3 139.1(7)
C27 N4 In1 O3 21.5(6)
C28 N4 In1 O3 -101.3(7)
C26 N4 In1 O2 -70.2(13)
C27 N4 In1 O2 172.2(8)
C28 N4 In1 O2 49.4(13)
C26 N4 In1 N3 -138.2(8)
C27 N4 In1 N3 104.2(6)
C28 N4 In1 N3 -18.6(6)
C26 N4 In1 Br3 46.9(7)
C27 N4 In1 Br3 -70.7(6)
C28 N4 In1 Br3 166.5(6)
C26 N4 In1 Br1 -49.6(7)
C27 N4 In1 Br1 -167.2(6)
C28 N4 In1 Br1 70.0(6)
In2 Br1 In1 O3 -55.2(10)
In2 Br1 In1 O2 -7.62(18)
In2 Br1 In1 N3 -105.3(2)
In2 Br1 In1 N4 178.2(2)
In2 Br1 In1 Br3 86.80(3)
C11 O1 In2 O2 -123.9(7)
C11 O1 In2 N1 -33.2(7)
C11 O1 In2 N2 41.8(7)
C11 O1 In2 Br2 139.3(7)
C11 O1 In2 Br1 -75.4(12)
C24 O2 In2 O1 -16.6(9)
In1 O2 In2 O1 160.0(3)
C24 O2 In2 N1 -104.3(9)
In1 O2 In2 N1 72.2(4)
C24 O2 In2 N2 -158.7(9)
In1 O2 In2 N2 17.9(9)
C24 O2 In2 Br2 82.0(8)
In1 O2 In2 Br2 -101.4(3)
C24 O2 In2 Br1 172.3(9)
In1 O2 In2 Br1 -11.2(3)
C4 N1 In2 O1 109.4(6)
C9 N1 In2 O1 -20.4(6)
C4 N1 In2 O2 -153.8(6)
C9 N1 In2 O2 76.4(6)
C4 N1 In2 N2 7.0(6)
C9 N1 In2 N2 -122.9(6)
C4 N1 In2 Br2 -17.5(16)
C9 N1 In2 Br2 -147.3(10)
C4 N1 In2 Br1 -78.3(6)
C9 N1 In2 Br1 151.9(6)
C1 N2 In2 O1 128.3(7)
C2 N2 In2 O1 9.7(8)
C3 N2 In2 O1 -113.4(6)
C1 N2 In2 O2 -90.1(10)
C2 N2 In2 O2 151.3(8)
C3 N2 In2 O2 28.2(11)
C1 N2 In2 N1 -147.1(8)
C2 N2 In2 N1 94.4(8)
C3 N2 In2 N1 -28.7(6)
C1 N2 In2 Br2 29.1(7)
C2 N2 In2 Br2 -89.5(7)
C3 N2 In2 Br2 147.4(6)
C1 N2 In2 Br1 -61.9(7)
C2 N2 In2 Br1 179.5(8)
C3 N2 In2 Br1 56.4(6)
In1 Br1 In2 O1 -42.5(9)
In1 Br1 In2 O2 7.66(18)
In1 Br1 In2 N1 -84.9(2)
In1 Br1 In2 N2 -161.3(2)
In1 Br1 In2 Br2 103.11(4)
C59 O6 In3 O5 107.4(8)
C59 O6 In3 N7 14.6(8)
C59 O6 In3 N8 -60.8(8)
C59 O6 In3 Br6 -157.4(8)
C59 O6 In3 Br4 56.6(15)
C72 O5 In3 O6 11.5(7)
In4 O5 In3 O6 -178.3(3)
C72 O5 In3 N7 98.7(7)
In4 O5 In3 N7 -91.0(3)
C72 O5 In3 N8 152.3(8)
In4 O5 In3 N8 -37.4(10)
C72 O5 In3 Br6 -83.0(6)
In4 O5 In3 Br6 87.3(3)
C72 O5 In3 Br4 -177.1(7)
In4 O5 In3 Br4 -6.8(3)
C57 N7 In3 O6 33.6(6)
C52 N7 In3 O6 -93.6(6)
C57 N7 In3 O5 -60.6(6)
C52 N7 In3 O5 172.3(6)
C57 N7 In3 N8 134.6(6)
C52 N7 In3 N8 7.5(5)
C57 N7 In3 Br6 131.8(12)
C52 N7 In3 Br6 4.6(18)
C57 N7 In3 Br4 -139.2(6)
C52 N7 In3 Br4 93.7(5)
C50 N8 In3 O6 -17.7(6)
C51 N8 In3 O6 106.0(6)
C49 N8 In3 O6 -133.7(7)
C50 N8 In3 O5 -158.0(7)
C51 N8 In3 O5 -34.3(11)
C49 N8 In3 O5 86.0(10)
C50 N8 In3 N7 -102.1(6)
C51 N8 In3 N7 21.6(6)
C49 N8 In3 N7 141.9(7)
C50 N8 In3 Br6 77.5(6)
C51 N8 In3 Br6 -158.8(6)
C49 N8 In3 Br6 -38.5(7)
C50 N8 In3 Br4 172.0(6)
C51 N8 In3 Br4 -64.3(6)
C49 N8 In3 Br4 56.0(7)
In4 Br4 In3 O6 56.6(10)
In4 Br4 In3 O5 4.52(17)
In4 Br4 In3 N7 98.7(2)
In4 Br4 In3 N8 175.22(19)
In4 Br4 In3 Br6 -89.43(3)
C84 O4 In4 O5 113.9(8)
C84 O4 In4 N5 19.9(8)
C84 O4 In4 N6 -56.6(8)
C84 O4 In4 Br5 -150.9(7)
C84 O4 In4 Br4 54.5(13)
C72 O5 In4 O4 8.2(7)
In3 O5 In4 O4 -162.2(3)
C72 O5 In4 N5 95.4(7)
In3 O5 In4 N5 -75.0(4)
C72 O5 In4 N6 159.2(8)
In3 O5 In4 N6 -11.2(10)
C72 O5 In4 Br5 -91.1(6)
In3 O5 In4 Br5 98.5(3)
C72 O5 In4 Br4 177.1(6)
In3 O5 In4 Br4 6.7(3)
C82 N5 In4 O4 30.0(6)
C77 N5 In4 O4 -95.0(6)
C82 N5 In4 O5 -65.4(6)
C77 N5 In4 O5 169.6(6)
C82 N5 In4 N6 132.3(6)
C77 N5 In4 N6 7.3(6)
C82 N5 In4 Br5 152.1(9)
C77 N5 In4 Br5 27.1(15)
C82 N5 In4 Br4 -142.8(6)
C77 N5 In4 Br4 92.2(6)
C74 N6 In4 O4 -136.6(6)
C76 N6 In4 O4 101.7(6)
C75 N6 In4 O4 -20.9(7)
C74 N6 In4 O5 72.9(11)
C76 N6 In4 O5 -48.8(12)
C75 N6 In4 O5 -171.4(8)
C74 N6 In4 N5 139.3(7)
C76 N6 In4 N5 17.6(6)
C75 N6 In4 N5 -105.0(7)
C74 N6 In4 Br5 -37.1(6)
C76 N6 In4 Br5 -158.8(6)
C75 N6 In4 Br5 78.6(7)
C74 N6 In4 Br4 55.2(6)
C76 N6 In4 Br4 -66.5(6)
C75 N6 In4 Br4 170.9(7)
In3 Br4 In4 O4 56.5(8)
In3 Br4 In4 O5 -4.58(17)
In3 Br4 In4 N5 91.4(2)
In3 Br4 In4 N6 169.5(2)
In3 Br4 In4 Br5 -98.30(3)
